data_4326516
loop_
_publ_author_name
'Daniel L. Reger'
'Jacob J. Horger'
'Agota Debreczeni'
'Mark D. Smith'

_publ_contact_author_address
;
Department of Chemistry and Biochemistry
University of South Carolina
Columbia, South Carolina 29208
USA
;
_publ_contact_author_email reger@mail.chem.sc.edu
_publ_contact_author_fax '1 803 777 9521'
_publ_contact_author_name 'Professor Daniel L. Reger'
_publ_contact_author_phone '1 803 777 2587'
_publ_section_title
;
 Syntheses and Characterization of Copper(II) Carboxylate Dimers Formed
 from Enantiopure Ligands Containing a Strong \p...\p Stacking Synthon:
 Enantioselective Single-Crystal to Single-Crystal Gas/Solid-Mediated
 Transformations
;
_journal_name_full 'Inorganic Chemistry'
_journal_page_first 10225
_journal_page_last 10240
_journal_paper_doi 10.1021/ic201238n
_journal_volume 50
_journal_year 2011
_chemical_absolute_configuration ad
_chemical_formula_moiety 'C136.32 H100.48 Cu4 N17 O42.16'
_chemical_formula_sum 'C136.32 H100.48 Cu4 N17 O42.16'
_chemical_formula_weight 2905.38
_chemical_name_systematic
; 
 ? 
;
_space_group_IT_number 19
_symmetry_cell_setting orthorhombic
_symmetry_space_group_name_Hall 'P 2ac 2ab'
_symmetry_space_group_name_H-M 'P 21 21 21'
_atom_sites_solution_hydrogens geom
_atom_sites_solution_primary direct
_atom_sites_solution_secondary difmap
_audit_creation_method SHELXL-97
_cell_angle_alpha 90.00
_cell_angle_beta 90.00
_cell_angle_gamma 90.00
_cell_formula_units_Z 4
_cell_length_a 15.250(2)
_cell_length_b 21.548(3)
_cell_length_c 52.359(7)
_cell_measurement_reflns_used 7850
_cell_measurement_temperature 150(2)
_cell_measurement_theta_max 19.190
_cell_measurement_theta_min 2.258
_cell_volume 17206(4)
_computing_cell_refinement 'SAINT-Plus Version 6.45 (Bruker, 2001)'
_computing_data_collection 'SMART Version 5.625 (Bruker, 2001)'
_computing_data_reduction 'SAINT-Plus Version 6.45 (Bruker, 2001)'
_computing_molecular_graphics various
_computing_publication_material 'SHELXTL Version 6.14 (Bruker, 2000)'
_computing_structure_refinement 'SHELXL-97 (Sheldrick, 1997)'
_computing_structure_solution 'SHELXS-97 (Sheldrick, 1990)'
_diffrn_ambient_temperature 150(2)
_diffrn_measured_fraction_theta_full 0.998
_diffrn_measured_fraction_theta_max 0.998
_diffrn_measurement_device_type 'Bruker SMART APEX CCD diffractometer'
_diffrn_measurement_method 'omega scans'
_diffrn_radiation_monochromator graphite
_diffrn_radiation_source 'fine-focus sealed tube'
_diffrn_radiation_type MoK\a
_diffrn_radiation_wavelength 0.71073
_diffrn_reflns_av_R_equivalents 0.1064
_diffrn_reflns_av_sigmaI/netI 0.0654
_diffrn_reflns_limit_h_max 17
_diffrn_reflns_limit_h_min -17
_diffrn_reflns_limit_k_max 24
_diffrn_reflns_limit_k_min -24
_diffrn_reflns_limit_l_max 60
_diffrn_reflns_limit_l_min -60
_diffrn_reflns_number 232763
_diffrn_reflns_theta_full 24.25
_diffrn_reflns_theta_max 24.25
_diffrn_reflns_theta_min 1.02
_exptl_absorpt_coefficient_mu 0.559
_exptl_absorpt_correction_T_max 1.0000
_exptl_absorpt_correction_T_min 0.7968
_exptl_absorpt_correction_type multi-scan
_exptl_absorpt_process_details 'SADABS Version 2.05 (Bruker, 2001)'
_exptl_crystal_colour blue
_exptl_crystal_density_diffrn 1.122
_exptl_crystal_description 'rectangular bar'
_exptl_crystal_F_000 5963
_exptl_crystal_size_max 0.44
_exptl_crystal_size_mid 0.22
_exptl_crystal_size_min 0.20
_refine_diff_density_max 0.859
_refine_diff_density_min -0.486
_refine_diff_density_rms 0.104
_refine_ls_abs_structure_details 'Flack H D (1983), Acta Cryst. A39, 876-881'
_refine_ls_abs_structure_Flack 0.089(13)
_refine_ls_extinction_method none
_refine_ls_goodness_of_fit_ref 1.044
_refine_ls_hydrogen_treatment constr
_refine_ls_matrix_type full
_refine_ls_number_parameters 787
_refine_ls_number_reflns 27766
_refine_ls_number_restraints 995
_refine_ls_restrained_S_all 1.039
_refine_ls_R_factor_all 0.0979
_refine_ls_R_factor_gt 0.0800
_refine_ls_shift/su_max 0.001
_refine_ls_shift/su_mean 0.000
_refine_ls_structure_factor_coef Fsqd
_refine_ls_weighting_details 'calc w=1/[\s^2^(Fo^2^)+(0.1451P)^2^+0.0000P] where P=(Fo^2^+2Fc^2^)/3'
_refine_ls_weighting_scheme calc
_refine_ls_wR_factor_gt 0.2106
_refine_ls_wR_factor_ref 0.2215
_reflns_number_gt 21452
_reflns_number_total 27766
_reflns_threshold_expression >2sigma(I)
_cod_data_source_file ic201238n_si_002_7.cif
_cod_data_source_block 7
_cod_database_code 4326516

loop_
_symmetry_equiv_pos_as_xyz
'x, y, z'
'-x+1/2, -y, z+1/2'
'-x, y+1/2, -z+1/2'
'x+1/2, -y+1/2, -z'

loop_
_atom_site_label
_atom_site_type_symbol
_atom_site_fract_x
_atom_site_fract_y
_atom_site_fract_z
_atom_site_U_iso_or_equiv
_atom_site_adp_type
_atom_site_occupancy
_atom_site_symmetry_multiplicity
_atom_site_calc_flag
_atom_site_refinement_flags
_atom_site_disorder_assembly
_atom_site_disorder_group
Cu1 Cu 0.96252(5) 0.42472(4) 0.305010(14) 0.0380(2) Uani 1 1 d D . .
Cu2 Cu 0.92865(4) 0.41589(4) 0.355898(13) 0.03246(18) Uani 1 1 d . A .
Cu3 Cu 0.54662(5) 0.54480(4) 0.458103(14) 0.03675(19) Uani 1 1 d . . .
Cu4 Cu 0.56345(5) 0.52070(3) 0.409359(14) 0.03413(19) Uani 1 1 d . A .
C1G C 0.4215(4) 0.7309(3) 0.42969(14) 0.0537(19) Uiso 1 1 d D . .
C2G C 0.4225(4) 0.7928(3) 0.44079(13) 0.0502(18) Uiso 1 1 d D . .
C3G C 0.3517(5) 0.8127(3) 0.45601(15) 0.061(2) Uiso 1 1 d D . .
C4G C 0.2764(5) 0.7745(3) 0.45892(16) 0.064(2) Uiso 1 1 d D . .
C5G C 0.2703(5) 0.7151(3) 0.44534(15) 0.061(2) Uiso 1 1 d D . .
C6G C 0.4962(6) 0.8302(4) 0.43795(18) 0.074(3) Uiso 1 1 d D . .
H6G H 0.5425 0.8193 0.4267 0.088 Uiso 1 1 calc R . .
C7G C 0.4987(6) 0.8856(4) 0.45277(19) 0.085(3) Uiso 1 1 d D . .
H7G H 0.5506 0.9099 0.4525 0.102 Uiso 1 1 calc R . .
C8G C 0.4310(6) 0.9049(4) 0.46700(18) 0.084(3) Uiso 1 1 d D . .
H8G H 0.4355 0.9438 0.4754 0.100 Uiso 1 1 calc R . .
C9G C 0.3545(6) 0.8705(4) 0.47001(18) 0.080(3) Uiso 1 1 d D . .
C10G C 0.2819(6) 0.8861(5) 0.48525(19) 0.085(3) Uiso 1 1 d D . .
H10G H 0.2838 0.9233 0.4949 0.102 Uiso 1 1 calc R . .
C11G C 0.2117(6) 0.8512(4) 0.48667(18) 0.076(3) Uiso 1 1 d D . .
H11G H 0.1631 0.8652 0.4964 0.091 Uiso 1 1 calc R . .
C12G C 0.2064(6) 0.7932(4) 0.47398(17) 0.071(2) Uiso 1 1 d D . .
H12G H 0.1560 0.7677 0.4758 0.085 Uiso 1 1 calc R . .
C13G C 0.3394(5) 0.6362(3) 0.41868(13) 0.0479(17) Uiso 1 1 d D B .
H13G H 0.2858 0.6146 0.4252 0.057 Uiso 1 1 calc R . .
N1G N 0.3462(3) 0.6948(3) 0.43245(11) 0.0464(14) Uiso 1 1 d D . .
O1G O 0.4798(3) 0.7114(2) 0.41619(10) 0.0550(13) Uiso 1 1 d D . .
O2G O 0.2054(4) 0.6834(3) 0.44525(13) 0.088(2) Uiso 1 1 d D . .
C14G C 0.3247(6) 0.6490(4) 0.39147(17) 0.073(2) Uiso 1 1 d . . .
H14O H 0.3810 0.6624 0.3839 0.087 Uiso 1 1 calc R . .
H14P H 0.2834 0.6843 0.3901 0.087 Uiso 1 1 calc R . .
C15G C 0.2883(5) 0.5949(4) 0.37543(16) 0.061(2) Uiso 1 1 d . . .
C16G C 0.4173(4) 0.5932(3) 0.42395(12) 0.0374(15) Uiso 1 1 d . . .
N2G N 0.2894(6) 0.5972(5) 0.35075(19) 0.107(3) Uiso 1 1 d . . .
H2G1 H 0.2697 0.5656 0.3418 0.128 Uiso 1 1 calc R . .
H2G2 H 0.3097 0.6303 0.3429 0.128 Uiso 1 1 calc R . .
O3G O 0.2611(5) 0.5505(3) 0.38728(13) 0.0876(19) Uiso 1 1 d . . .
O4G O 0.4414(3) 0.5893(2) 0.44716(8) 0.0461(11) Uiso 1 1 d . B .
O5G O 0.4493(3) 0.5636(2) 0.40569(8) 0.0454(11) Uiso 1 1 d . A .
C1A C 0.6882(6) 0.3992(5) 0.2812(2) 0.0816(7) Uiso 1 1 d D . .
C2A C 0.6763(5) 0.3772(4) 0.25339(17) 0.0816(7) Uiso 1 1 d D . .
C3A C 0.6561(5) 0.4195(4) 0.23584(19) 0.0816(7) Uiso 1 1 d D . .
C4A C 0.6441(7) 0.4803(4) 0.24012(18) 0.0816(7) Uiso 1 1 d D . .
C5A C 0.6552(7) 0.5035(5) 0.2663(2) 0.0816(7) Uiso 1 1 d D . .
C6A C 0.6855(7) 0.3137(4) 0.24850(19) 0.0816(7) Uiso 1 1 d D . .
H6A H 0.6977 0.2856 0.2620 0.098 Uiso 1 1 calc R . .
C7A C 0.6763(7) 0.2917(5) 0.22291(18) 0.0816(7) Uiso 1 1 d D . .
H7A H 0.6824 0.2491 0.2187 0.098 Uiso 1 1 calc R . .
C8A C 0.6589(7) 0.3339(5) 0.2057(2) 0.0816(7) Uiso 1 1 d D . .
H8A H 0.6550 0.3195 0.1886 0.098 Uiso 1 1 calc R . .
C9A C 0.6458(7) 0.3947(5) 0.2091(2) 0.0816(7) Uiso 1 1 d D . .
C10A C 0.6271(6) 0.4377(5) 0.1923(2) 0.0816(7) Uiso 1 1 d D . .
H10A H 0.6240 0.4244 0.1750 0.098 Uiso 1 1 calc R . .
C11A C 0.6121(6) 0.4965(5) 0.19632(19) 0.0816(7) Uiso 1 1 d D . .
H11A H 0.5940 0.5219 0.1824 0.098 Uiso 1 1 calc R . .
C12A C 0.6221(6) 0.5238(5) 0.22092(17) 0.0816(7) Uiso 1 1 d D . .
H12A H 0.6147 0.5668 0.2241 0.098 Uiso 1 1 calc R . .
N1A N 0.6809(5) 0.4626(3) 0.28594(15) 0.0816(7) Uiso 1 1 d D A .
O1A O 0.7046(4) 0.3633(3) 0.29778(12) 0.0816(7) Uiso 1 1 d D . .
O2A O 0.6484(4) 0.5590(3) 0.27286(12) 0.0816(7) Uiso 1 1 d D . .
O4A O 0.8472(3) 0.4572(2) 0.29939(9) 0.0448(11) Uiso 1 1 d . A .
O5A O 0.8132(3) 0.4476(2) 0.34085(8) 0.0412(11) Uiso 1 1 d . . .
C16A C 0.7948(4) 0.4606(3) 0.31786(13) 0.0424(16) Uiso 1 1 d . A .
C13A C 0.7047(5) 0.4840(3) 0.31156(14) 0.0534(19) Uiso 1 1 d D . .
H13A H 0.7082 0.5303 0.3109 0.064 Uiso 1 1 calc R A .
C14A C 0.6350(6) 0.4676(4) 0.33146(16) 0.065(2) Uiso 1 1 d D A .
H14A H 0.5767 0.4711 0.3233 0.079 Uiso 1 1 calc R . .
H14B H 0.6431 0.4236 0.3364 0.079 Uiso 1 1 calc R . .
C15A C 0.6345(5) 0.5059(4) 0.35524(16) 0.0558(19) Uiso 1 1 d . . .
N2A N 0.6959(5) 0.5469(4) 0.36011(15) 0.075(2) Uiso 1 1 d . A .
H2A1 H 0.6945 0.5683 0.3744 0.090 Uiso 1 1 calc R . .
H2A2 H 0.7385 0.5530 0.3490 0.090 Uiso 1 1 calc R . .
O3A O 0.5771(3) 0.4973(2) 0.36989(10) 0.0563(13) Uiso 1 1 d . A .
C1B C 0.9904(4) 0.2049(3) 0.31298(13) 0.0483(18) Uiso 1 1 d D . .
C2B C 1.0470(5) 0.1681(4) 0.29594(15) 0.069(2) Uiso 1 1 d D . .
C3B C 1.0065(5) 0.1351(4) 0.27626(15) 0.068(2) Uiso 1 1 d D . .
C4B C 0.9181(5) 0.1389(4) 0.27089(14) 0.060(2) Uiso 1 1 d D . .
C5B C 0.8616(5) 0.1772(4) 0.28737(14) 0.059(2) Uiso 1 1 d D . .
C6B C 1.1356(6) 0.1667(5) 0.3000(2) 0.088(3) Uiso 1 1 d D . .
H6B H 1.1610 0.1885 0.3140 0.105 Uiso 1 1 calc R . .
C7B C 1.1892(8) 0.1316(6) 0.2829(2) 0.113(4) Uiso 1 1 d D . .
H7B H 1.2511 0.1312 0.2850 0.136 Uiso 1 1 calc R . .
C8B C 1.1525(7) 0.0993(6) 0.2638(2) 0.104(4) Uiso 1 1 d D . .
H8B H 1.1892 0.0741 0.2534 0.125 Uiso 1 1 calc R . .
C9B C 1.0627(6) 0.1009(5) 0.25847(17) 0.084(3) Uiso 1 1 d D . .
C10B C 1.0208(6) 0.0728(5) 0.23729(18) 0.087(3) Uiso 1 1 d D . .
H10B H 1.0563 0.0518 0.2251 0.104 Uiso 1 1 calc R . .
C11B C 0.9366(6) 0.0742(5) 0.23354(18) 0.084(3) Uiso 1 1 d D . .
H11B H 0.9125 0.0534 0.2192 0.101 Uiso 1 1 calc R . .
C12B C 0.8793(6) 0.1069(4) 0.25083(16) 0.072(2) Uiso 1 1 d D . .
H12B H 0.8174 0.1064 0.2486 0.087 Uiso 1 1 calc R . .
C13B C 0.8473(4) 0.2477(3) 0.32423(12) 0.0348(14) Uiso 1 1 d D A .
H13B H 0.7893 0.2532 0.3156 0.042 Uiso 1 1 calc R . .
N1B N 0.9023(3) 0.2096(2) 0.30722(10) 0.0429(13) Uiso 1 1 d D . .
O1B O 1.0203(4) 0.2347(2) 0.33087(10) 0.0599(14) Uiso 1 1 d D . .
O2B O 0.7849(4) 0.1831(3) 0.28409(11) 0.0708(16) Uiso 1 1 d D . .
C14B C 0.8309(5) 0.2145(3) 0.34877(13) 0.0439(16) Uiso 1 1 d . . .
H14C H 0.8851 0.2154 0.3592 0.053 Uiso 1 1 calc R . .
H14D H 0.8170 0.1705 0.3450 0.053 Uiso 1 1 calc R . .
C15B C 0.7563(4) 0.2425(3) 0.36415(12) 0.0376(15) Uiso 1 1 d . . .
C16B C 0.8867(4) 0.3107(3) 0.32735(12) 0.0332(14) Uiso 1 1 d . . .
N2B N 0.7611(5) 0.2377(3) 0.38924(13) 0.0605(17) Uiso 1 1 d . . .
H2B1 H 0.7195 0.2536 0.3989 0.073 Uiso 1 1 calc R . .
H2B2 H 0.8059 0.2185 0.3963 0.073 Uiso 1 1 calc R . .
O3B O 0.6959(4) 0.2685(3) 0.35326(10) 0.0614(14) Uiso 1 1 d . . .
O4B O 0.9132(3) 0.3381(2) 0.30734(8) 0.0394(10) Uiso 1 1 d . A .
O5B O 0.8871(3) 0.33364(19) 0.34961(8) 0.0327(9) Uiso 1 1 d . A .
C1C C 1.2492(6) 0.4564(4) 0.31297(17) 0.0809(7) Uiso 1 1 d D . .
C2C C 1.2985(6) 0.4774(4) 0.29047(17) 0.0809(7) Uiso 1 1 d D . .
C3C C 1.3409(6) 0.4354(4) 0.27493(17) 0.0809(7) Uiso 1 1 d D . .
C4C C 1.3389(6) 0.3727(4) 0.27981(17) 0.0809(7) Uiso 1 1 d D . .
C5C C 1.2852(6) 0.3486(4) 0.30129(17) 0.0809(7) Uiso 1 1 d D . .
C6C C 1.3026(6) 0.5412(4) 0.28646(18) 0.0809(7) Uiso 1 1 d D . .
H6C H 1.2755 0.5689 0.2982 0.097 Uiso 1 1 calc R . .
C7C C 1.3476(6) 0.5648(4) 0.26459(17) 0.0809(7) Uiso 1 1 d D . .
H7C H 1.3496 0.6077 0.2605 0.097 Uiso 1 1 calc R . .
C8C C 1.3853(6) 0.5230(4) 0.25087(18) 0.0809(7) Uiso 1 1 d D . .
H8C H 1.4145 0.5392 0.2363 0.097 Uiso 1 1 calc R . .
C9C C 1.3915(6) 0.4602(4) 0.25316(17) 0.0809(7) Uiso 1 1 d D . .
C10C C 1.4291(6) 0.4135(4) 0.23845(18) 0.0809(7) Uiso 1 1 d D . .
H10C H 1.4604 0.4267 0.2237 0.097 Uiso 1 1 calc R . .
C11C C 1.4267(7) 0.3558(4) 0.24224(17) 0.0809(7) Uiso 1 1 d D . .
H11C H 1.4557 0.3288 0.2307 0.097 Uiso 1 1 calc R . .
C12C C 1.3802(6) 0.3297(4) 0.26411(17) 0.0809(7) Uiso 1 1 d D . .
H12C H 1.3782 0.2864 0.2674 0.097 Uiso 1 1 calc R . .
C13C C 1.1967(6) 0.3705(5) 0.34000(17) 0.0809(7) Uiso 1 1 d D A .
H13C H 1.2020 0.3243 0.3404 0.097 Uiso 1 1 calc R . .
N1C N 1.2501(5) 0.3932(3) 0.31840(14) 0.0809(7) Uiso 1 1 d D . .
O1C O 1.2079(4) 0.4917(3) 0.32595(11) 0.0665(15) Uiso 1 1 d D . .
O2C O 1.2768(4) 0.2943(3) 0.30586(12) 0.0743(16) Uiso 1 1 d D . .
C14C C 1.2302(4) 0.3956(3) 0.36579(13) 0.0440(17) Uiso 1 1 d . . .
H14E H 1.2138 0.4399 0.3675 0.053 Uiso 1 1 calc R . .
H14F H 1.2025 0.3723 0.3799 0.053 Uiso 1 1 calc R . .
C15C C 1.3285(5) 0.3892(4) 0.36747(15) 0.0534(19) Uiso 1 1 d . . .
C16C C 1.1017(4) 0.3860(3) 0.33595(12) 0.0348(14) Uiso 1 1 d . . .
N2C N 1.3742(5) 0.4397(3) 0.37390(12) 0.0597(17) Uiso 1 1 d . . .
H2C1 H 1.4318 0.4383 0.3744 0.072 Uiso 1 1 calc R . .
H2C2 H 1.3466 0.4745 0.3776 0.072 Uiso 1 1 calc R . .
O3C O 1.3647(3) 0.3394(2) 0.36208(10) 0.0546(13) Uiso 1 1 d . . .
O4C O 1.0774(3) 0.3929(2) 0.31318(9) 0.0451(11) Uiso 1 1 d . A .
O5C O 1.0534(3) 0.3887(2) 0.35519(9) 0.0466(11) Uiso 1 1 d . A .
C1D C 0.9037(4) 0.6379(4) 0.31963(14) 0.057(2) Uiso 1 1 d D . .
C2D C 0.8732(5) 0.6784(4) 0.29958(15) 0.068(2) Uiso 1 1 d D . .
C3D C 0.9334(5) 0.7133(4) 0.28498(16) 0.074(2) Uiso 1 1 d D . .
C4D C 1.0208(5) 0.7119(4) 0.29104(16) 0.074(3) Uiso 1 1 d D . .
C5D C 1.0554(5) 0.6722(4) 0.31102(16) 0.076(3) Uiso 1 1 d D . .
C6D C 0.7832(6) 0.6803(5) 0.2950(2) 0.099(3) Uiso 1 1 d D . .
H6D H 0.7434 0.6570 0.3052 0.119 Uiso 1 1 calc R . .
C7D C 0.7527(8) 0.7184(6) 0.2745(2) 0.125 Uiso 1 1 d D . .
H7D H 0.6917 0.7211 0.2709 0.150 Uiso 1 1 calc R . .
C8D C 0.8106(7) 0.7507(6) 0.2601(3) 0.128(5) Uiso 1 1 d D . .
H8D H 0.7886 0.7763 0.2468 0.154 Uiso 1 1 calc R . .
C9D C 0.8999(6) 0.7482(5) 0.26381(18) 0.086(3) Uiso 1 1 d D . .
C10D C 0.9650(7) 0.7793(5) 0.2487(2) 0.105(4) Uiso 1 1 d D . .
H10D H 0.9464 0.8031 0.2344 0.126 Uiso 1 1 calc R . .
C11D C 1.0498(7) 0.7762(5) 0.25382(18) 0.088(3) Uiso 1 1 d D . .
H11D H 1.0907 0.7946 0.2424 0.106 Uiso 1 1 calc R . .
C12D C 1.0811(6) 0.7454(4) 0.27644(18) 0.088(3) Uiso 1 1 d D . .
H12D H 1.1410 0.7478 0.2813 0.105 Uiso 1 1 calc R . .
C13D C 1.0198(6) 0.5976(4) 0.34613(14) 0.065(2) Uiso 1 1 d D A .
H13D H 1.0853 0.5983 0.3463 0.078 Uiso 1 1 calc R . .
N1D N 0.9910(4) 0.6377(3) 0.32537(12) 0.0550(16) Uiso 1 1 d D . .
O1D O 0.8553(4) 0.6047(3) 0.33240(10) 0.0623(14) Uiso 1 1 d D . .
O2D O 1.1305(5) 0.6675(3) 0.31714(14) 0.093(2) Uiso 1 1 d D . .
C14D C 0.9871(7) 0.6200(5) 0.37337(17) 0.088(3) Uiso 1 1 d D . .
H14G H 0.9222 0.6199 0.3738 0.106 Uiso 1 1 calc R . .
H14H H 1.0082 0.5907 0.3866 0.106 Uiso 1 1 calc R . .
C15D C 1.0199(10) 0.6838(7) 0.3793(3) 0.146(6) Uiso 1 1 d D . .
N2D N 1.0844(9) 0.6801(7) 0.3971(3) 0.154(5) Uiso 1 1 d D . .
H2D1 H 1.1081 0.7142 0.4032 0.185 Uiso 1 1 calc R . .
H2D2 H 1.1027 0.6436 0.4024 0.185 Uiso 1 1 calc R . .
O3D O 0.9885(8) 0.7303(6) 0.3703(2) 0.154(4) Uiso 1 1 d D . .
C16D C 0.9914(5) 0.5306(3) 0.34076(14) 0.0482(18) Uiso 1 1 d . . .
O4D O 0.9975(3) 0.5102(2) 0.31799(9) 0.0485(12) Uiso 1 1 d . A .
O5D O 0.9676(3) 0.4993(2) 0.35995(9) 0.0488(12) Uiso 1 1 d . A .
C1E C 0.7302(4) 0.3887(3) 0.48453(11) 0.0345(14) Uiso 1 1 d D . .
C2E C 0.7423(4) 0.3631(3) 0.50997(11) 0.0393(15) Uiso 1 1 d D . .
C3E C 0.8192(4) 0.3775(3) 0.52370(11) 0.0396(15) Uiso 1 1 d D . .
C4E C 0.8829(4) 0.4158(3) 0.51340(13) 0.0537(18) Uiso 1 1 d D . .
C5E C 0.8712(4) 0.4424(3) 0.48834(12) 0.0443(17) Uiso 1 1 d D . .
C6E C 0.6796(5) 0.3248(3) 0.52040(14) 0.057(2) Uiso 1 1 d D . .
H6E H 0.6276 0.3152 0.5112 0.069 Uiso 1 1 calc R . .
C7E C 0.6940(5) 0.2998(4) 0.54521(15) 0.065(2) Uiso 1 1 d D . .
H7E H 0.6508 0.2737 0.5526 0.078 Uiso 1 1 calc R . .
C8E C 0.7673(5) 0.3125(4) 0.55832(17) 0.070(2) Uiso 1 1 d D . .
H8E H 0.7749 0.2946 0.5748 0.084 Uiso 1 1 calc R . .
C9E C 0.8319(5) 0.3506(3) 0.54866(13) 0.0558(19) Uiso 1 1 d D . .
C10E C 0.9107(5) 0.3672(4) 0.56131(17) 0.072(2) Uiso 1 1 d D . .
H10E H 0.9205 0.3516 0.5780 0.087 Uiso 1 1 calc R . .
C11E C 0.9708(7) 0.4033(5) 0.55110(18) 0.087(3) Uiso 1 1 d D . .
H11E H 1.0233 0.4115 0.5603 0.104 Uiso 1 1 calc R . .
C12E C 0.9589(5) 0.4302(4) 0.52666(15) 0.067(2) Uiso 1 1 d D . .
H12E H 1.0016 0.4573 0.5196 0.081 Uiso 1 1 calc R . .
C13E C 0.7856(5) 0.4506(3) 0.44930(12) 0.0493(18) Uiso 1 1 d D B .
H13E H 0.8335 0.4811 0.4458 0.059 Uiso 1 1 calc R . .
N1E N 0.7947(3) 0.4279(2) 0.47533(9) 0.0395(13) Uiso 1 1 d D . .
O1E O 0.6688(3) 0.3747(2) 0.47097(8) 0.0392(10) Uiso 1 1 d D . .
O2E O 0.9264(4) 0.4758(3) 0.47787(12) 0.0769(17) Uiso 1 1 d D . .
C14E C 0.7949(6) 0.3910(4) 0.42891(16) 0.063(2) Uiso 1 1 d . . .
H14I H 0.8450 0.3655 0.4348 0.076 Uiso 1 1 calc R . .
H14J H 0.7417 0.3652 0.4310 0.076 Uiso 1 1 calc R . .
C15E C 0.8068(6) 0.4006(4) 0.40192(17) 0.068(2) Uiso 1 1 d . A .
C16E C 0.6971(4) 0.4821(3) 0.44448(13) 0.0404(15) Uiso 1 1 d . . .
N2E N 0.7425(5) 0.3845(3) 0.38612(15) 0.074(2) Uiso 1 1 d . . .
H2E1 H 0.7512 0.3854 0.3695 0.089 Uiso 1 1 calc R . .
H2E2 H 0.6913 0.3730 0.3923 0.089 Uiso 1 1 calc R . .
O3E O 0.8820(3) 0.4175(3) 0.39393(10) 0.0588(13) Uiso 1 1 d . . .
O4E O 0.6609(3) 0.5056(2) 0.46383(8) 0.0407(11) Uiso 1 1 d . B .
O5E O 0.6752(3) 0.4856(2) 0.42171(8) 0.0404(10) Uiso 1 1 d . A .
C1F C 0.3205(4) 0.3715(3) 0.45403(11) 0.0374(15) Uiso 1 1 d D . .
C2F C 0.2449(5) 0.3556(4) 0.46993(14) 0.062(2) Uiso 1 1 d D . .
C3F C 0.2559(4) 0.3238(3) 0.49309(13) 0.0515(18) Uiso 1 1 d D . .
C4F C 0.3404(4) 0.3054(3) 0.50136(13) 0.0509(18) Uiso 1 1 d D . .
C5F C 0.4161(4) 0.3142(3) 0.48399(12) 0.0439(16) Uiso 1 1 d D . .
C6F C 0.1608(5) 0.3729(4) 0.46162(18) 0.078(3) Uiso 1 1 d D . .
H6F H 0.1535 0.3943 0.4459 0.093 Uiso 1 1 calc R . .
C7F C 0.0869(6) 0.3583(5) 0.47692(18) 0.090(3) Uiso 1 1 d D . .
H7F H 0.0296 0.3696 0.4716 0.108 Uiso 1 1 calc R . .
C8F C 0.0990(6) 0.3282(4) 0.49906(17) 0.079(3) Uiso 1 1 d D . .
H8F H 0.0485 0.3187 0.5090 0.095 Uiso 1 1 calc R . .
C9F C 0.1805(5) 0.3098(4) 0.50859(14) 0.060(2) Uiso 1 1 d D . .
C10F C 0.1982(6) 0.2781(5) 0.53149(17) 0.081(3) Uiso 1 1 d D . .
H10F H 0.1500 0.2682 0.5423 0.097 Uiso 1 1 calc R . .
C11F C 0.2767(6) 0.2612(4) 0.53894(18) 0.079(3) Uiso 1 1 d D . .
H11F H 0.2834 0.2412 0.5550 0.095 Uiso 1 1 calc R . .
C12F C 0.3529(6) 0.2723(4) 0.52352(16) 0.075(3) Uiso 1 1 d D . .
H12F H 0.4092 0.2575 0.5284 0.090 Uiso 1 1 calc R . .
C13F C 0.4750(4) 0.3575(3) 0.44439(11) 0.0319(14) Uiso 1 1 d D B .
H13F H 0.5287 0.3417 0.4532 0.038 Uiso 1 1 calc R . .
N1F N 0.4011(3) 0.3479(2) 0.46174(9) 0.0382(12) Uiso 1 1 d D . .
O1F O 0.3151(3) 0.4013(2) 0.43460(9) 0.0476(12) Uiso 1 1 d D . .
O2F O 0.4884(4) 0.2935(3) 0.48796(11) 0.0695(16) Uiso 1 1 d D . .
C14F C 0.4622(4) 0.3177(3) 0.42020(12) 0.0378(15) Uiso 1 1 d . . .
H14K H 0.4375 0.2770 0.4252 0.045 Uiso 1 1 calc R . .
H14L H 0.4192 0.3384 0.4089 0.045 Uiso 1 1 calc R . .
C15F C 0.5445(4) 0.3071(3) 0.40567(12) 0.0363(14) Uiso 1 1 d . . .
C16F C 0.4909(4) 0.4251(3) 0.43832(12) 0.0333(14) Uiso 1 1 d . . .
N2F N 0.5412(4) 0.3082(3) 0.38030(11) 0.0507(15) Uiso 1 1 d . . .
H2F1 H 0.5893 0.3025 0.3713 0.061 Uiso 1 1 calc R . .
H2F2 H 0.4909 0.3147 0.3725 0.061 Uiso 1 1 calc R . .
O3F O 0.6175(3) 0.2978(2) 0.41654(9) 0.0454(11) Uiso 1 1 d . . .
O4F O 0.4886(3) 0.46199(19) 0.45677(8) 0.0341(9) Uiso 1 1 d . B .
O5F O 0.5128(3) 0.43869(18) 0.41590(8) 0.0343(10) Uiso 1 1 d . A .
C1H C 0.8178(4) 0.6532(3) 0.44243(14) 0.0510(18) Uiso 1 1 d D . .
C2H C 0.8965(5) 0.6581(3) 0.45754(15) 0.058(2) Uiso 1 1 d D . .
C3H C 0.9060(5) 0.7099(3) 0.47355(15) 0.060(2) Uiso 1 1 d D . .
C4H C 0.8402(5) 0.7547(4) 0.47543(16) 0.070(2) Uiso 1 1 d D . .
C5H C 0.7611(5) 0.7504(3) 0.45965(15) 0.058(2) Uiso 1 1 d D . .
C6H C 0.9616(6) 0.6131(4) 0.45591(18) 0.078(3) Uiso 1 1 d D . .
H6H H 0.9544 0.5791 0.4446 0.093 Uiso 1 1 calc R . .
C7H C 1.0375(7) 0.6174(5) 0.47069(19) 0.093(3) Uiso 1 1 d D . .
H7H H 1.0819 0.5866 0.4696 0.112 Uiso 1 1 calc R . .
C8H C 1.0463(7) 0.6665(5) 0.4865(2) 0.097(3) Uiso 1 1 d D . .
H8H H 1.0977 0.6690 0.4967 0.116 Uiso 1 1 calc R . .
C9H C 0.9849(6) 0.7130(4) 0.48866(19) 0.086(3) Uiso 1 1 d D . .
C10H C 0.9902(7) 0.7661(5) 0.5042(2) 0.094(3) Uiso 1 1 d D . .
H10H H 1.0415 0.7708 0.5144 0.113 Uiso 1 1 calc R . .
C11H C 0.9310(6) 0.8094(4) 0.50587(18) 0.078(3) Uiso 1 1 d D . .
H11H H 0.9407 0.8440 0.5168 0.094 Uiso 1 1 calc R . .
C12H C 0.8507(6) 0.8056(4) 0.49134(18) 0.085(3) Uiso 1 1 d D . .
H12H H 0.8069 0.8368 0.4926 0.102 Uiso 1 1 calc R . .
C13H C 0.6813(5) 0.6948(3) 0.42531(13) 0.0492(18) Uiso 1 1 d D B .
H13H H 0.6389 0.7280 0.4304 0.059 Uiso 1 1 calc R . .
N1H N 0.7566(4) 0.7010(3) 0.44233(11) 0.0476(14) Uiso 1 1 d D . .
O1H O 0.8041(4) 0.6087(3) 0.42799(10) 0.0630(14) Uiso 1 1 d D . .
O2H O 0.6991(4) 0.7852(3) 0.46055(13) 0.0833(18) Uiso 1 1 d D . .
C14H C 0.7090(7) 0.7099(4) 0.39765(17) 0.075(3) Uiso 1 1 d D . .
H14M H 0.7577 0.6819 0.3928 0.089 Uiso 1 1 calc R . .
H14N H 0.6591 0.7010 0.3862 0.089 Uiso 1 1 calc R . .
C15H C 0.7374(9) 0.7750(6) 0.3935(2) 0.105(4) Uiso 1 1 d D . .
O3H O 0.6885(7) 0.8184(5) 0.40059(19) 0.130(3) Uiso 1 1 d . . .
N2H N 0.8185(9) 0.7862(6) 0.3853(2) 0.142(4) Uiso 1 1 d . . .
H2H1 H 0.8385 0.8245 0.3849 0.171 Uiso 1 1 calc R . .
H2H2 H 0.8523 0.7554 0.3804 0.171 Uiso 1 1 calc R . .
C16H C 0.6332(5) 0.6340(3) 0.42813(14) 0.0493(18) Uiso 1 1 d . . .
O4H O 0.6125(3) 0.6210(2) 0.45020(8) 0.0421(11) Uiso 1 1 d . B .
O5H O 0.6188(3) 0.6025(2) 0.40841(8) 0.0418(11) Uiso 1 1 d . A .
N3I N 0.9844(8) 0.4256(8) 0.26387(14) 0.0655(12) Uiso 0.50 1 d PGD A 1
C21I C 0.9126(6) 0.4250(7) 0.24753(19) 0.0655(12) Uiso 0.50 1 d PG A 1
H21I H 0.8548 0.4264 0.2543 0.079 Uiso 0.50 1 calc PR A 1
C22I C 0.9252(6) 0.4224(6) 0.22126(18) 0.0655(12) Uiso 0.50 1 d PG A 1
H22I H 0.8761 0.4221 0.2101 0.079 Uiso 0.50 1 calc PR A 1
C23I C 1.0097(7) 0.4205(5) 0.21133(14) 0.0655(12) Uiso 0.50 1 d PG A 1
H23I H 1.0183 0.4187 0.1934 0.079 Uiso 0.50 1 calc PR A 1
C24I C 1.0815(5) 0.4210(6) 0.22767(19) 0.0655(12) Uiso 0.50 1 d PG A 1
H24I H 1.1393 0.4197 0.2209 0.079 Uiso 0.50 1 calc PR A 1
C25I C 1.0689(6) 0.4236(7) 0.25394(18) 0.0655(12) Uiso 0.50 1 d PG A 1
H25I H 1.1180 0.4240 0.2651 0.079 Uiso 0.50 1 calc PR A 1
N3J N 0.9989(8) 0.4270(8) 0.26530(15) 0.0655(12) Uiso 0.50 1 d PGD A 2
C21J C 0.9372(6) 0.4376(7) 0.2462(2) 0.0655(12) Uiso 0.50 1 d PG A 2
H21J H 0.8766 0.4389 0.2504 0.079 Uiso 0.50 1 calc PR A 2
C22J C 0.9643(6) 0.4463(5) 0.22115(17) 0.0655(12) Uiso 0.50 1 d PG A 2
H22J H 0.9221 0.4536 0.2081 0.079 Uiso 0.50 1 calc PR A 2
C23J C 1.0530(7) 0.4443(5) 0.21510(15) 0.0655(12) Uiso 0.50 1 d PG A 2
H23J H 1.0715 0.4503 0.1979 0.079 Uiso 0.50 1 calc PR A 2
C24J C 1.1147(5) 0.4337(6) 0.2342(2) 0.0655(12) Uiso 0.50 1 d PG A 2
H24J H 1.1753 0.4324 0.2300 0.079 Uiso 0.50 1 calc PR A 2
C25J C 1.0876(7) 0.4250(7) 0.25925(17) 0.0655(12) Uiso 0.50 1 d PG A 2
H25J H 1.1298 0.4178 0.2723 0.079 Uiso 0.50 1 calc PR A 2
O36 O 0.6336(7) 0.5255(5) 0.5581(2) 0.0825(13) Uiso 0.580(8) 1 d PD B 1
O37 O 0.5196(7) 0.5883(5) 0.54653(19) 0.0825(13) Uiso 0.580(8) 1 d PD B 1
O38 O 0.5222(4) 0.5509(3) 0.49949(12) 0.0825(13) Uiso 0.580(8) 1 d PD B 1
C31 C 0.5779(8) 0.5414(6) 0.5422(2) 0.0825(13) Uiso 0.580(8) 1 d PD B 1
C32 C 0.5214(12) 0.6126(7) 0.5737(2) 0.0825(13) Uiso 0.580(8) 1 d PD B 1
H32A H 0.4852 0.5861 0.5850 0.099 Uiso 0.580(8) 1 calc PR B 1
H32B H 0.5821 0.6134 0.5803 0.099 Uiso 0.580(8) 1 calc PR B 1
C33 C 0.4851(11) 0.6757(7) 0.5722(3) 0.0825(13) Uiso 0.580(8) 1 d PD B 1
H33A H 0.4764 0.6870 0.5542 0.124 Uiso 0.580(8) 1 calc PR B 1
H33B H 0.5260 0.7050 0.5801 0.124 Uiso 0.580(8) 1 calc PR B 1
H33C H 0.4288 0.6771 0.5812 0.124 Uiso 0.580(8) 1 calc PR B 1
C34 C 0.5628(7) 0.5112(4) 0.51718(17) 0.0825(13) Uiso 0.580(8) 1 d PD B 1
H34 H 0.6224 0.5024 0.5101 0.099 Uiso 0.580(8) 1 calc PR B 1
C35 C 0.5185(11) 0.4501(6) 0.5193(3) 0.0825(13) Uiso 0.580(8) 1 d PD B 1
H35A H 0.4548 0.4561 0.5189 0.124 Uiso 0.580(8) 1 calc PR B 1
H35B H 0.5354 0.4302 0.5354 0.124 Uiso 0.580(8) 1 calc PR B 1
H35C H 0.5362 0.4237 0.5049 0.124 Uiso 0.580(8) 1 calc PR B 1
O39 O 0.5222(4) 0.5509(3) 0.49949(12) 0.0825(13) Uiso 0.420(8) 1 d P B 2
C36 C 0.5628(7) 0.5112(4) 0.51718(17) 0.0825(13) Uiso 0.420(8) 1 d P B 2
H36A H 0.5194 0.4823 0.5241 0.124 Uiso 0.420(8) 1 calc PR B 2
H36B H 0.5879 0.5359 0.5311 0.124 Uiso 0.420(8) 1 calc PR B 2
H36C H 0.6096 0.4879 0.5087 0.124 Uiso 0.420(8) 1 calc PR B 2

loop_
_atom_site_aniso_label
_atom_site_aniso_U_11
_atom_site_aniso_U_22
_atom_site_aniso_U_33
_atom_site_aniso_U_23
_atom_site_aniso_U_13
_atom_site_aniso_U_12
Cu1 0.0311(4) 0.0562(5) 0.0265(4) 0.0041(4) 0.0007(3) 0.0015(4)
Cu2 0.0277(3) 0.0447(4) 0.0250(4) 0.0005(3) 0.0004(3) 0.0018(3)
Cu3 0.0324(4) 0.0421(4) 0.0358(4) -0.0043(3) 0.0027(3) 0.0008(3)
Cu4 0.0298(4) 0.0396(4) 0.0329(4) -0.0015(3) 0.0027(3) -0.0002(3)

loop_
_atom_type_symbol
_atom_type_description
_atom_type_scat_dispersion_real
_atom_type_scat_dispersion_imag
_atom_type_scat_source
C C 0.0033 0.0016 'International Tables Vol C Tables 4.2.6.8 and 6.1.1.4'
H H 0.0000 0.0000 'International Tables Vol C Tables 4.2.6.8 and 6.1.1.4'
N N 0.0061 0.0033 'International Tables Vol C Tables 4.2.6.8 and 6.1.1.4'
O O 0.0106 0.0060 'International Tables Vol C Tables 4.2.6.8 and 6.1.1.4'
Cu Cu 0.3201 1.2651 'International Tables Vol C Tables 4.2.6.8 and 6.1.1.4'

loop_
_geom_angle_atom_site_label_1
_geom_angle_atom_site_label_2
_geom_angle_atom_site_label_3
_geom_angle
O4A Cu1 O4C 176.0(2)
O4A Cu1 O4B 90.31(19)
O4C Cu1 O4B 89.79(18)
O4A Cu1 O4D 87.74(19)
O4C Cu1 O4D 90.57(19)
O4B Cu1 O4D 156.32(18)
O4A Cu1 N3J 94.6(4)
O4C Cu1 N3J 89.3(4)
O4B Cu1 N3J 100.1(4)
O4D Cu1 N3J 103.6(4)
O4A Cu1 N3I 89.2(4)
O4C Cu1 N3I 94.8(4)
O4B Cu1 N3I 97.2(4)
O4D Cu1 N3I 106.4(4)
N3J Cu1 N3I 6.2(5)
O4A Cu1 Cu2 90.10(14)
O4C Cu1 Cu2 86.01(14)
O4B Cu1 Cu2 78.76(12)
O4D Cu1 Cu2 77.65(14)
N3J Cu1 Cu2 175.2(4)
N3I Cu1 Cu2 175.9(4)
O5D Cu2 O5B 176.22(19)
O5D Cu2 O5C 88.9(2)
O5B Cu2 O5C 92.32(18)
O5D Cu2 O5A 89.82(19)
O5B Cu2 O5A 87.57(17)
O5C Cu2 O5A 155.96(18)
O5D Cu2 O3E 89.1(2)
O5B Cu2 O3E 93.79(19)
O5C Cu2 O3E 110.1(2)
O5A Cu2 O3E 93.88(19)
O5D Cu2 Cu1 89.07(14)
O5B Cu2 Cu1 87.65(12)
O5C Cu2 Cu1 79.69(13)
O5A Cu2 Cu1 76.29(12)
O3E Cu2 Cu1 170.00(15)
O4G Cu3 O4E 170.45(19)
O4G Cu3 O4H 87.00(19)
O4E Cu3 O4H 86.49(19)
O4G Cu3 O4F 93.70(18)
O4E Cu3 O4F 90.78(17)
O4H Cu3 O4F 164.99(18)
O4G Cu3 O38 96.9(2)
O4E Cu3 O38 91.4(2)
O4H Cu3 O38 104.1(2)
O4F Cu3 O38 90.7(2)
O4G Cu3 Cu4 83.80(13)
O4E Cu3 Cu4 88.65(13)
O4H Cu3 Cu4 84.86(13)
O4F Cu3 Cu4 80.32(12)
O38 Cu3 Cu4 171.03(18)
O5H Cu4 O5F 171.17(18)
O5H Cu4 O5E 88.92(19)
O5F Cu4 O5E 86.41(17)
O5H Cu4 O5G 87.53(18)
O5F Cu4 O5G 95.21(18)
O5E Cu4 O5G 165.89(19)
O5H Cu4 O3A 98.4(2)
O5F Cu4 O3A 89.70(18)
O5E Cu4 O3A 98.17(19)
O5G Cu4 O3A 95.85(19)
O5H Cu4 Cu3 83.59(13)
O5F Cu4 Cu3 88.28(12)
O5E Cu4 Cu3 80.86(13)
O5G Cu4 Cu3 85.18(13)
O3A Cu4 Cu3 177.80(15)
O1G C1G N1G 118.1(6)
O1G C1G C2G 123.0(6)
N1G C1G C2G 118.6(6)
C6G C2G C3G 120.3(6)
C6G C2G C1G 119.7(6)
C3G C2G C1G 119.8(6)
C2G C3G C4G 120.3(6)
C2G C3G C9G 121.7(6)
C4G C3G C9G 117.9(6)
C12G C4G C3G 121.0(7)
C12G C4G C5G 118.7(7)
C3G C4G C5G 120.2(6)
O2G C5G N1G 119.8(7)
O2G C5G C4G 123.3(7)
N1G C5G C4G 116.9(6)
C2G C6G C7G 116.7(8)
C2G C6G H6G 121.7
C7G C6G H6G 121.7
C8G C7G C6G 122.9(9)
C8G C7G H7G 118.6
C6G C7G H7G 118.6
C7G C8G C9G 122.9(9)
C7G C8G H8G 118.5
C9G C8G H8G 118.5
C8G C9G C10G 126.8(8)
C8G C9G C3G 115.2(7)
C10G C9G C3G 118.0(7)
C11G C10G C9G 122.7(9)
C11G C10G H10G 118.7
C9G C10G H10G 118.7
C10G C11G C12G 121.7(9)
C10G C11G H11G 119.1
C12G C11G H11G 119.1
C4G C12G C11G 118.6(8)
C4G C12G H12G 120.7
C11G C12G H12G 120.7
N1G C13G C14G 109.1(6)
N1G C13G C16G 112.3(5)
C14G C13G C16G 114.0(6)
N1G C13G H13G 107.0
C14G C13G H13G 107.0
C16G C13G H13G 107.0
C1G N1G C5G 123.5(6)
C1G N1G C13G 119.3(5)
C5G N1G C13G 116.6(5)
C13G C14G C15G 116.2(7)
C13G C14G H14O 108.2
C15G C14G H14O 108.2
C13G C14G H14P 108.2
C15G C14G H14P 108.2
H14O C14G H14P 107.4
O3G C15G N2G 123.0(9)
O3G C15G C14G 116.2(8)
N2G C15G C14G 120.7(9)
O5G C16G O4G 125.7(6)
O5G C16G C13G 118.3(6)
O4G C16G C13G 115.9(6)
C15G N2G H2G1 120.0
C15G N2G H2G2 120.0
H2G1 N2G H2G2 120.0
C16G O4G Cu3 123.4(4)
C16G O5G Cu4 120.5(4)
O1A C1A N1A 121.7(9)
O1A C1A C2A 120.9(9)
N1A C1A C2A 117.4(9)
C3A C2A C6A 124.5(9)
C3A C2A C1A 118.0(9)
C6A C2A C1A 117.5(8)
C2A C3A C4A 125.8(10)
C2A C3A C9A 115.1(8)
C4A C3A C9A 119.1(8)
C3A C4A C12A 124.1(9)
C3A C4A C5A 118.2(9)
C12A C4A C5A 117.7(9)
O2A C5A N1A 115.1(9)
O2A C5A C4A 124.8(9)
N1A C5A C4A 120.0(9)
C2A C6A C7A 119.1(9)
C2A C6A H6A 120.4
C7A C6A H6A 120.4
C8A C7A C6A 115.9(10)
C8A C7A H7A 122.1
C6A C7A H7A 122.1
C7A C8A C9A 128.3(11)
C7A C8A H8A 115.9
C9A C8A H8A 115.9
C10A C9A C8A 129.5(11)
C10A C9A C3A 113.4(9)
C8A C9A C3A 117.1(9)
C11A C10A C9A 128.1(11)
C11A C10A H10A 116.0
C9A C10A H10A 116.0
C10A C11A C12A 121.9(10)
C10A C11A H11A 119.1
C12A C11A H11A 119.1
C4A C12A C11A 113.3(9)
C4A C12A H12A 123.4
C11A C12A H12A 123.4
C1A N1A C5A 120.5(9)
C1A N1A C13A 116.8(7)
C5A N1A C13A 122.6(7)
C16A O4A Cu1 119.1(4)
C16A O5A Cu2 129.0(4)
O4A C16A O5A 125.3(6)
O4A C16A C13A 115.7(6)
O5A C16A C13A 119.0(6)
N1A C13A C16A 108.8(6)
N1A C13A C14A 112.3(7)
C16A C13A C14A 114.1(6)
N1A C13A H13A 107.1
C16A C13A H13A 107.1
C14A C13A H13A 107.1
C15A C14A C13A 116.4(7)
C15A C14A H14A 108.2
C13A C14A H14A 108.2
C15A C14A H14B 108.2
C13A C14A H14B 108.2
H14A C14A H14B 107.3
O3A C15A N2A 120.6(8)
O3A C15A C14A 117.4(7)
N2A C15A C14A 122.0(8)
C15A N2A H2A1 120.0
C15A N2A H2A2 120.0
H2A1 N2A H2A2 120.0
C15A O3A Cu4 131.7(5)
O1B C1B N1B 119.5(6)
O1B C1B C2B 121.8(6)
N1B C1B C2B 118.5(6)
C6B C2B C3B 122.7(7)
C6B C2B C1B 119.7(7)
C3B C2B C1B 117.5(6)
C4B C3B C2B 123.5(7)
C4B C3B C9B 118.2(7)
C2B C3B C9B 117.8(7)
C3B C4B C12B 122.7(7)
C3B C4B C5B 119.0(7)
C12B C4B C5B 118.2(7)
O2B C5B N1B 119.4(7)
O2B C5B C4B 123.4(7)
N1B C5B C4B 117.1(6)
C2B C6B C7B 118.5(9)
C2B C6B H6B 120.7
C7B C6B H6B 120.7
C8B C7B C6B 120.3(11)
C8B C7B H7B 119.9
C6B C7B H7B 119.9
C7B C8B C9B 123.0(10)
C7B C8B H8B 118.5
C9B C8B H8B 118.5
C8B C9B C10B 126.0(9)
C8B C9B C3B 117.3(8)
C10B C9B C3B 116.7(8)
C11B C10B C9B 123.7(9)
C11B C10B H10B 118.1
C9B C10B H10B 118.1
C10B C11B C12B 121.0(9)
C10B C11B H11B 119.5
C12B C11B H11B 119.5
C4B C12B C11B 117.3(8)
C4B C12B H12B 121.3
C11B C12B H12B 121.3
N1B C13B C14B 110.4(5)
N1B C13B C16B 110.1(5)
C14B C13B C16B 114.1(5)
N1B C13B H13B 107.3
C14B C13B H13B 107.3
C16B C13B H13B 107.3
C1B N1B C5B 124.0(5)
C1B N1B C13B 117.5(5)
C5B N1B C13B 118.4(5)
C13B C14B C15B 113.1(5)
C13B C14B H14C 109.0
C15B C14B H14C 109.0
C13B C14B H14D 109.0
C15B C14B H14D 109.0
H14C C14B H14D 107.8
O3B C15B N2B 122.9(7)
O3B C15B C14B 120.0(6)
N2B C15B C14B 117.1(6)
O5B C16B O4B 125.3(6)
O5B C16B C13B 117.3(5)
O4B C16B C13B 117.4(5)
C15B N2B H2B1 120.0
C15B N2B H2B2 120.0
H2B1 N2B H2B2 120.0
C16B O4B Cu1 126.8(4)
C16B O5B Cu2 121.5(4)
O1C C1C N1C 120.6(8)
O1C C1C C2C 121.9(8)
N1C C1C C2C 117.4(7)
C3C C2C C6C 122.7(8)
C3C C2C C1C 120.7(7)
C6C C2C C1C 116.6(7)
C4C C3C C2C 121.8(8)
C4C C3C C9C 120.7(7)
C2C C3C C9C 117.5(7)
C3C C4C C12C 122.4(8)
C3C C4C C5C 119.8(7)
C12C C4C C5C 117.7(7)
O2C C5C N1C 119.6(8)
O2C C5C C4C 123.4(8)
N1C C5C C4C 116.7(7)
C2C C6C C7C 119.6(8)
C2C C6C H6C 120.2
C7C C6C H6C 120.2
C8C C7C C6C 114.4(9)
C8C C7C H7C 122.8
C6C C7C H7C 122.8
C7C C8C C9C 132.6(9)
C7C C8C H8C 113.7
C9C C8C H8C 113.7
C8C C9C C10C 134.4(9)
C8C C9C C3C 113.1(8)
C10C C9C C3C 112.3(7)
C11C C10C C9C 128.0(9)
C11C C10C H10C 116.0
C9C C10C H10C 116.0
C10C C11C C12C 121.2(9)
C10C C11C H11C 119.4
C12C C11C H11C 119.4
C4C C12C C11C 115.3(8)
C4C C12C H12C 122.3
C11C C12C H12C 122.3
N1C C13C C16C 110.5(7)
N1C C13C C14C 111.9(8)
C16C C13C C14C 111.4(7)
N1C C13C H13C 107.6
C16C C13C H13C 107.6
C14C C13C H13C 107.6
C1C N1C C5C 122.6(7)
C1C N1C C13C 118.4(7)
C5C N1C C13C 117.8(7)
C15C C14C C13C 110.4(6)
C15C C14C H14E 109.6
C13C C14C H14E 109.6
C15C C14C H14F 109.6
C13C C14C H14F 109.6
H14E C14C H14F 108.1
O3C C15C N2C 122.0(7)
O3C C15C C14C 120.6(7)
N2C C15C C14C 117.3(7)
O5C C16C O4C 125.8(6)
O5C C16C C13C 117.7(6)
O4C C16C C13C 116.4(6)
C15C N2C H2C1 120.0
C15C N2C H2C2 120.0
H2C1 N2C H2C2 120.0
C16C O4C Cu1 121.3(4)
C16C O5C Cu2 126.3(4)
O1D C1D N1D 117.7(6)
O1D C1D C2D 123.8(7)
N1D C1D C2D 118.4(6)
C6D C2D C3D 122.1(8)
C6D C2D C1D 117.4(7)
C3D C2D C1D 120.5(7)
C4D C3D C2D 119.7(7)
C4D C3D C9D 122.4(7)
C2D C3D C9D 117.9(7)
C3D C4D C12D 120.2(8)
C3D C4D C5D 122.2(7)
C12D C4D C5D 117.4(7)
O2D C5D N1D 118.1(7)
O2D C5D C4D 126.3(8)
N1D C5D C4D 115.6(7)
C2D C6D C7D 117.8(10)
C2D C6D H6D 121.1
C7D C6D H6D 121.1
C8D C7D C6D 120.0(11)
C8D C7D H7D 120.0
C6D C7D H7D 120.0
C7D C8D C9D 123.4(12)
C7D C8D H8D 118.3
C9D C8D H8D 118.3
C8D C9D C3D 118.7(9)
C8D C9D C10D 126.1(9)
C3D C9D C10D 115.2(8)
C11D C10D C9D 122.7(10)
C11D C10D H10D 118.7
C9D C10D H10D 118.7
C10D C11D C12D 121.0(9)
C10D C11D H11D 119.5
C12D C11D H11D 119.5
C4D C12D C11D 118.1(9)
C4D C12D H12D 121.0
C11D C12D H12D 121.0
N1D C13D C16D 109.7(6)
N1D C13D C14D 113.3(7)
C16D C13D C14D 111.2(7)
N1D C13D H13D 107.4
C16D C13D H13D 107.4
C14D C13D H13D 107.4
C1D N1D C5D 123.3(6)
C1D N1D C13D 117.4(6)
C5D N1D C13D 119.2(6)
C15D C14D C13D 111.2(9)
C15D C14D H14G 109.4
C13D C14D H14G 109.4
C15D C14D H14H 109.4
C13D C14D H14H 109.4
H14G C14D H14H 108.0
O3D C15D N2D 127.2(15)
O3D C15D C14D 123.3(14)
N2D C15D C14D 109.4(13)
C15D N2D H2D1 120.0
C15D N2D H2D2 120.0
H2D1 N2D H2D2 120.0
O5D C16D O4D 125.6(7)
O5D C16D C13D 116.0(6)
O4D C16D C13D 118.4(6)
C16D O4D Cu1 127.2(5)
C16D O5D Cu2 120.3(5)
O1E C1E N1E 119.8(5)
O1E C1E C2E 122.7(5)
N1E C1E C2E 117.4(5)
C6E C2E C3E 120.5(6)
C6E C2E C1E 120.2(6)
C3E C2E C1E 119.3(5)
C4E C3E C2E 121.1(5)
C4E C3E C9E 119.8(5)
C2E C3E C9E 119.1(5)
C3E C4E C12E 121.7(6)
C3E C4E C5E 120.3(6)
C12E C4E C5E 118.0(6)
O2E C5E N1E 119.1(6)
O2E C5E C4E 123.4(6)
N1E C5E C4E 117.4(5)
C2E C6E C7E 118.8(7)
C2E C6E H6E 120.6
C7E C6E H6E 120.6
C8E C7E C6E 121.3(8)
C8E C7E H7E 119.3
C6E C7E H7E 119.3
C7E C8E C9E 122.0(8)
C7E C8E H8E 119.0
C9E C8E H8E 119.0
C8E C9E C10E 125.8(7)
C8E C9E C3E 118.3(6)
C10E C9E C3E 115.8(6)
C11E C10E C9E 123.4(8)
C11E C10E H10E 118.3
C9E C10E H10E 118.3
C10E C11E C12E 121.2(9)
C10E C11E H11E 119.4
C12E C11E H11E 119.4
C4E C12E C11E 117.9(8)
C4E C12E H12E 121.0
C11E C12E H12E 121.0
N1E C13E C16E 112.8(6)
N1E C13E C14E 109.3(6)
C16E C13E C14E 108.0(6)
N1E C13E H13E 108.9
C16E C13E H13E 108.9
C14E C13E H13E 108.9
C1E N1E C5E 124.4(5)
C1E N1E C13E 117.6(5)
C5E N1E C13E 117.7(5)
C15E C14E C13E 121.7(7)
C15E C14E H14I 106.9
C13E C14E H14I 106.9
C15E C14E H14J 106.9
C13E C14E H14J 106.9
H14I C14E H14J 106.7
O3E C15E N2E 122.3(8)
O3E C15E C14E 118.4(8)
N2E C15E C14E 118.8(8)
O5E C16E O4E 129.1(6)
O5E C16E C13E 115.0(6)
O4E C16E C13E 115.6(6)
C15E N2E H2E1 120.0
C15E N2E H2E2 120.0
H2E1 N2E H2E2 120.0
C15E O3E Cu2 127.4(5)
C16E O4E Cu3 116.1(4)
C16E O5E Cu4 124.8(4)
O1F C1F N1F 120.0(5)
O1F C1F C2F 123.5(6)
N1F C1F C2F 116.4(5)
C3F C2F C6F 120.4(7)
C3F C2F C1F 120.9(6)
C6F C2F C1F 118.7(6)
C2F C3F C4F 120.6(6)
C2F C3F C9F 119.6(6)
C4F C3F C9F 119.7(6)
C12F C4F C3F 122.0(6)
C12F C4F C5F 118.4(6)
C3F C4F C5F 119.1(6)
O2F C5F N1F 119.1(6)
O2F C5F C4F 124.0(6)
N1F C5F C4F 116.9(5)
C2F C6F C7F 119.4(8)
C2F C6F H6F 120.3
C7F C6F H6F 120.3
C8F C7F C6F 119.2(9)
C8F C7F H7F 120.4
C6F C7F H7F 120.4
C7F C8F C9F 124.6(9)
C7F C8F H8F 117.7
C9F C8F H8F 117.7
C8F C9F C10F 127.8(7)
C8F C9F C3F 116.7(7)
C10F C9F C3F 115.4(7)
C11F C10F C9F 124.3(9)
C11F C10F H10F 117.8
C9F C10F H10F 117.8
C10F C11F C12F 121.8(9)
C10F C11F H11F 119.1
C12F C11F H11F 119.1
C4F C12F C11F 116.6(8)
C4F C12F H12F 121.7
C11F C12F H12F 121.7
N1F C13F C16F 113.0(5)
N1F C13F C14F 109.5(5)
C16F C13F C14F 112.6(5)
N1F C13F H13F 107.1
C16F C13F H13F 107.1
C14F C13F H13F 107.1
C1F N1F C5F 125.4(5)
C1F N1F C13F 116.7(5)
C5F N1F C13F 117.9(5)
C15F C14F C13F 113.5(5)
C15F C14F H14K 108.9
C13F C14F H14K 108.9
C15F C14F H14L 108.9
C13F C14F H14L 108.9
H14K C14F H14L 107.7
O3F C15F N2F 119.1(6)
O3F C15F C14F 122.4(5)
N2F C15F C14F 118.5(6)
O4F C16F O5F 125.6(6)
O4F C16F C13F 116.4(5)
O5F C16F C13F 117.7(5)
C15F N2F H2F1 120.0
C15F N2F H2F2 120.0
H2F1 N2F H2F2 120.0
C16F O4F Cu3 125.7(4)
C16F O5F Cu4 118.6(4)
O1H C1H N1H 117.3(6)
O1H C1H C2H 122.1(6)
N1H C1H C2H 120.5(6)
C6H C2H C3H 121.1(7)
C6H C2H C1H 120.7(7)
C3H C2H C1H 118.1(6)
C4H C3H C2H 121.2(6)
C4H C3H C9H 122.1(7)
C2H C3H C9H 116.7(6)
C12H C4H C3H 120.4(7)
C12H C4H C5H 118.9(7)
C3H C4H C5H 120.6(7)
O2H C5H N1H 117.3(7)
O2H C5H C4H 125.7(7)
N1H C5H C4H 117.0(6)
C2H C6H C7H 120.8(8)
C2H C6H H6H 119.6
C7H C6H H6H 119.6
C8H C7H C6H 118.4(10)
C8H C7H H7H 120.8
C6H C7H H7H 120.8
C7H C8H C9H 123.5(10)
C7H C8H H8H 118.2
C9H C8H H8H 118.2
C8H C9H C10H 126.9(9)
C8H C9H C3H 119.4(8)
C10H C9H C3H 113.8(8)
C11H C10H C9H 125.5(10)
C11H C10H H10H 117.2
C9H C10H H10H 117.2
C10H C11H C12H 120.9(9)
C10H C11H H11H 119.6
C12H C11H H11H 119.6
C4H C12H C11H 117.3(8)
C4H C12H H12H 121.3
C11H C12H H12H 121.3
N1H C13H C16H 113.7(6)
N1H C13H C14H 109.7(6)
C16H C13H C14H 114.1(6)
N1H C13H H13H 106.2
C16H C13H H13H 106.2
C14H C13H H13H 106.2
C1H N1H C5H 121.9(6)
C1H N1H C13H 117.6(5)
C5H N1H C13H 120.2(6)
C15H C14H C13H 114.7(8)
C15H C14H H14M 108.6
C13H C14H H14M 108.6
C15H C14H H14N 108.6
C13H C14H H14N 108.6
H14M C14H H14N 107.6
O3H C15H N2H 120.9(12)
O3H C15H C14H 119.1(11)
N2H C15H C14H 119.4(12)
C15H N2H H2H1 120.0
C15H N2H H2H2 120.0
H2H1 N2H H2H2 120.0
O4H C16H O5H 127.2(7)
O4H C16H C13H 114.5(6)
O5H C16H C13H 118.3(6)
C16H O4H Cu3 121.2(5)
C16H O5H Cu4 122.9(5)
C21I N3I C25I 120.0
C21I N3I Cu1 119.2(6)
C25I N3I Cu1 120.7(6)
N3I C21I C22I 120.0
N3I C21I H21I 120.0
C22I C21I H21I 120.0
C23I C22I C21I 120.0
C23I C22I H22I 120.0
C21I C22I H22I 120.0
C22I C23I C24I 120.0
C22I C23I H23I 120.0
C24I C23I H23I 120.0
C23I C24I C25I 120.0
C23I C24I H24I 120.0
C25I C24I H24I 120.0
C24I C25I N3I 120.0
C24I C25I H25I 120.0
N3I C25I H25I 120.0
C21J N3J C25J 120.0
C21J N3J Cu1 121.5(6)
C25J N3J Cu1 118.1(6)
C22J C21J N3J 120.0
C22J C21J H21J 120.0
N3J C21J H21J 120.0
C23J C22J C21J 120.0
C23J C22J H22J 120.0
C21J C22J H22J 120.0
C22J C23J C24J 120.0
C22J C23J H23J 120.0
C24J C23J H23J 120.0
C25J C24J C23J 120.0
C25J C24J H24J 120.0
C23J C24J H24J 120.0
C24J C25J N3J 120.0
C24J C25J H25J 120.0
N3J C25J H25J 120.0
C31 O37 C32 113.5(10)
C34 O38 Cu3 122.6(6)
O36 C31 O37 122.9(11)
O36 C31 C34 125.4(11)
O37 C31 C34 111.7(10)
C33 C32 O37 105.2(12)
C33 C32 H32A 110.7
O37 C32 H32A 110.7
C33 C32 H32B 110.7
O37 C32 H32B 110.7
H32A C32 H32B 108.8
C32 C33 H33A 109.5
C32 C33 H33B 109.5
H33A C33 H33B 109.5
C32 C33 H33C 109.5
H33A C33 H33C 109.5
H33B C33 H33C 109.5
O38 C34 C31 112.7(8)
O38 C34 C35 112.8(10)
C31 C34 C35 113.2(10)
O38 C34 H34 105.8
C31 C34 H34 105.8
C35 C34 H34 105.8

loop_
_geom_bond_atom_site_label_1
_geom_bond_atom_site_label_2
_geom_bond_distance
Cu1 O4A 1.915(5)
Cu1 O4C 1.929(5)
Cu1 O4B 2.017(4)
Cu1 O4D 2.035(5)
Cu1 N3J 2.152(7)
Cu1 N3I 2.180(7)
Cu1 Cu2 2.7207(10)
Cu2 O5D 1.905(5)
Cu2 O5B 1.911(4)
Cu2 O5C 1.991(5)
Cu2 O5A 2.046(4)
Cu2 O3E 2.115(5)
Cu3 O4G 1.955(5)
Cu3 O4E 1.959(4)
Cu3 O4H 1.969(5)
Cu3 O4F 1.993(4)
Cu3 O38 2.203(7)
Cu3 Cu4 2.6171(11)
Cu4 O5H 1.954(4)
Cu4 O5F 1.959(4)
Cu4 O5E 1.974(4)
Cu4 O5G 1.980(5)
Cu4 O3A 2.137(5)
C1G O1G 1.211(7)
C1G N1G 1.395(8)
C1G C2G 1.455(8)
C2G C6G 1.390(9)
C2G C3G 1.408(8)
C3G C4G 1.421(9)
C3G C9G 1.447(9)
C4G C12G 1.386(9)
C4G C5G 1.467(9)
C5G O2G 1.204(8)
C5G N1G 1.409(8)
C6G C7G 1.425(10)
C6G H6G 0.9500
C7G C8G 1.339(10)
C7G H7G 0.9500
C8G C9G 1.391(10)
C8G H8G 0.9500
C9G C10G 1.405(10)
C10G C11G 1.309(10)
C10G H10G 0.9500
C11G C12G 1.418(10)
C11G H11G 0.9500
C12G H12G 0.9500
C13G N1G 1.458(8)
C13G C14G 1.468(11)
C13G C16G 1.531(9)
C13G H13G 1.0000
C14G C15G 1.541(12)
C14G H14O 0.9900
C14G H14P 0.9900
C15G O3G 1.213(10)
C15G N2G 1.293(12)
C16G O5G 1.249(7)
C16G O4G 1.273(7)
N2G H2G1 0.8800
N2G H2G2 0.8800
C1A O1A 1.188(11)
C1A N1A 1.392(12)
C1A C2A 1.543(13)
C2A C3A 1.330(10)
C2A C6A 1.399(11)
C3A C4A 1.342(10)
C3A C9A 1.506(14)
C4A C12A 1.415(11)
C4A C5A 1.471(13)
C5A O2A 1.248(11)
C5A N1A 1.407(12)
C6A C7A 1.428(11)
C6A H6A 0.9500
C7A C8A 1.306(13)
C7A H7A 0.9500
C8A C9A 1.338(13)
C8A H8A 0.9500
C9A C10A 1.310(13)
C10A C11A 1.306(13)
C10A H10A 0.9500
C11A C12A 1.424(11)
C11A H11A 0.9500
C12A H12A 0.9500
N1A C13A 1.464(11)
O4A C16A 1.257(8)
O5A C16A 1.267(8)
C16A C13A 1.501(10)
C13A C14A 1.529(9)
C13A H13A 1.0000
C14A C15A 1.494(11)
C14A H14A 0.9900
C14A H14B 0.9900
C15A O3A 1.178(9)
C15A N2A 1.313(10)
N2A H2A1 0.8800
N2A H2A2 0.8800
C1B O1B 1.223(7)
C1B N1B 1.380(7)
C1B C2B 1.473(9)
C2B C6B 1.369(10)
C2B C3B 1.396(9)
C3B C4B 1.380(9)
C3B C9B 1.465(10)
C4B C12B 1.390(9)
C4B C5B 1.471(9)
C5B O2B 1.190(8)
C5B N1B 1.397(8)
C6B C7B 1.432(11)
C6B H6B 0.9500
C7B C8B 1.339(11)
C7B H7B 0.9500
C8B C9B 1.398(11)
C8B H8B 0.9500
C9B C10B 1.416(10)
C10B C11B 1.299(10)
C10B H10B 0.9500
C11B C12B 1.443(10)
C11B H11B 0.9500
C12B H12B 0.9500
C13B N1B 1.473(7)
C13B C14B 1.492(9)
C13B C16B 1.494(9)
C13B H13B 1.0000
C14B C15B 1.518(9)
C14B H14C 0.9900
C14B H14D 0.9900
C15B O3B 1.221(8)
C15B N2B 1.320(9)
C16B O5B 1.266(7)
C16B O4B 1.268(7)
N2B H2B1 0.8800
N2B H2B2 0.8800
C1C O1C 1.198(8)
C1C N1C 1.392(9)
C1C C2C 1.470(10)
C2C C3C 1.379(9)
C2C C6C 1.391(10)
C3C C4C 1.374(10)
C3C C9C 1.478(10)
C4C C12C 1.389(10)
C4C C5C 1.486(10)
C5C O2C 1.200(8)
C5C N1C 1.419(9)
C6C C7C 1.429(10)
C6C H6C 0.9500
C7C C8C 1.287(10)
C7C H7C 0.9500
C8C C9C 1.361(10)
C8C H8C 0.9500
C9C C10C 1.391(10)
C10C C11C 1.260(10)
C10C H10C 0.9500
C11C C12C 1.460(10)
C11C H11C 0.9500
C12C H12C 0.9500
C13C N1C 1.476(9)
C13C C16C 1.502(12)
C13C C14C 1.542(12)
C13C H13C 1.0000
C14C C15C 1.507(10)
C14C H14E 0.9900
C14C H14F 0.9900
C15C O3C 1.240(9)
C15C N2C 1.336(10)
C16C O5C 1.250(7)
C16C O4C 1.257(7)
N2C H2C1 0.8800
N2C H2C2 0.8800
C1D O1D 1.226(8)
C1D N1D 1.364(8)
C1D C2D 1.442(9)
C2D C6D 1.395(10)
C2D C3D 1.411(9)
C3D C4D 1.371(9)
C3D C9D 1.434(10)
C4D C12D 1.396(10)
C4D C5D 1.451(9)
C5D O2D 1.194(9)
C5D N1D 1.442(9)
C6D C7D 1.431(11)
C6D H6D 0.9500
C7D C8D 1.351(12)
C7D H7D 0.9500
C8D C9D 1.376(11)
C8D H8D 0.9500
C9D C10D 1.435(11)
C10D C11D 1.323(11)
C10D H10D 0.9500
C11D C12D 1.439(10)
C11D H11D 0.9500
C12D H12D 0.9500
C13D N1D 1.457(8)
C13D C16D 1.533(11)
C13D C14D 1.586(9)
C13D H13D 1.0000
C14D C15D 1.497(14)
C14D H14G 0.9900
C14D H14H 0.9900
C15D O3D 1.207(13)
C15D N2D 1.356(14)
N2D H2D1 0.8800
N2D H2D2 0.8800
C16D O5D 1.263(8)
C16D O4D 1.274(8)
C1E O1E 1.213(6)
C1E N1E 1.384(7)
C1E C2E 1.453(8)
C2E C6E 1.377(8)
C2E C3E 1.409(8)
C3E C4E 1.384(8)
C3E C9E 1.443(8)
C4E C12E 1.386(9)
C4E C5E 1.444(8)
C5E O2E 1.235(7)
C5E N1E 1.387(7)
C6E C7E 1.423(9)
C6E H6E 0.9500
C7E C8E 1.339(9)
C7E H7E 0.9500
C8E C9E 1.379(9)
C8E H8E 0.9500
C9E C10E 1.418(9)
C10E C11E 1.316(10)
C10E H10E 0.9500
C11E C12E 1.417(10)
C11E H11E 0.9500
C12E H12E 0.9500
C13E N1E 1.455(8)
C13E C16E 1.531(10)
C13E C14E 1.677(11)
C13E H13E 1.0000
C14E C15E 1.440(12)
C14E H14I 0.9900
C14E H14J 0.9900
C15E O3E 1.275(10)
C15E N2E 1.328(11)
C16E O5E 1.240(8)
C16E O4E 1.260(8)
N2E H2E1 0.8800
N2E H2E2 0.8800
C1F O1F 1.206(7)
C1F N1F 1.391(7)
C1F C2F 1.463(8)
C2F C3F 1.402(9)
C2F C6F 1.406(9)
C3F C4F 1.416(8)
C3F C9F 1.440(9)
C4F C12F 1.376(9)
C4F C5F 1.482(8)
C5F O2F 1.207(7)
C5F N1F 1.392(7)
C6F C7F 1.418(10)
C6F H6F 0.9500
C7F C8F 1.341(10)
C7F H7F 0.9500
C8F C9F 1.397(10)
C8F H8F 0.9500
C9F C10F 1.406(10)
C10F C11F 1.311(10)
C10F H10F 0.9500
C11F C12F 1.435(10)
C11F H11F 0.9500
C12F H12F 0.9500
C13F N1F 1.462(7)
C13F C16F 1.511(9)
C13F C14F 1.543(9)
C13F H13F 1.0000
C14F C15F 1.485(9)
C14F H14K 0.9900
C14F H14L 0.9900
C15F O3F 1.265(8)
C15F N2F 1.330(8)
C16F O4F 1.252(7)
C16F O5F 1.255(7)
N2F H2F1 0.8800
N2F H2F2 0.8800
C1H O1H 1.239(7)
C1H N1H 1.389(8)
C1H C2H 1.441(9)
C2H C6H 1.390(9)
C2H C3H 1.405(9)
C3H C4H 1.395(9)
C3H C9H 1.441(10)
C4H C12H 1.388(10)
C4H C5H 1.464(9)
C5H O2H 1.208(8)
C5H N1H 1.400(8)
C6H C7H 1.395(10)
C6H H6H 0.9500
C7H C8H 1.349(10)
C7H H7H 0.9500
C8H C9H 1.377(10)
C8H H8H 0.9500
C9H C10H 1.408(10)
C10H C11H 1.301(10)
C10H H10H 0.9500
C11H C12H 1.443(10)
C11H H11H 0.9500
C12H H12H 0.9500
C13H N1H 1.460(8)
C13H C16H 1.509(10)
C13H C14H 1.543(10)
C13H H13H 1.0000
C14H C15H 1.483(12)
C14H H14M 0.9900
C14H H14N 0.9900
C15H O3H 1.254(14)
C15H N2H 1.330(16)
N2H H2H1 0.8800
N2H H2H2 0.8800
C16H O4H 1.230(8)
C16H O5H 1.256(8)
N3I C21I 1.3900
N3I C25I 1.3900
C21I C22I 1.3900
C21I H21I 0.9500
C22I C23I 1.3900
C22I H22I 0.9500
C23I C24I 1.3900
C23I H23I 0.9500
C24I C25I 1.3900
C24I H24I 0.9500
C25I H25I 0.9500
N3J C21J 1.3900
N3J C25J 1.3900
C21J C22J 1.3900
C21J H21J 0.9500
C22J C23J 1.3900
C22J H22J 0.9500
C23J C24J 1.3900
C23J H23J 0.9500
C24J C25J 1.3900
C24J H24J 0.9500
C25J H25J 0.9500
O36 C31 1.234(10)
O37 C31 1.366(10)
O37 C32 1.515(11)
O38 C34 1.404(8)
C31 C34 1.482(10)
C32 C33 1.470(11)
C32 H32A 0.9900
C32 H32B 0.9900
C33 H33A 0.9800
C33 H33B 0.9800
C33 H33C 0.9800
C34 C35 1.484(11)
C34 H34 1.0000
C35 H35A 0.9800
C35 H35B 0.9800
C35 H35C 0.9800

loop_
_geom_hbond_atom_site_label_D
_geom_hbond_atom_site_label_H
_geom_hbond_atom_site_label_A
_geom_hbond_distance_DH
_geom_hbond_distance_HA
_geom_hbond_distance_DA
_geom_hbond_angle_DHA
_geom_hbond_site_symmetry_A
N2A H2A1 O5H 0.88 2.25 3.035(9) 149.2 .
N2A H2A2 O1D 0.88 2.27 3.092(9) 154.6 .
N2B H2B1 O3F 0.88 2.05 2.919(8) 171.5 .
N2E H2E1 O5A 0.88 2.22 2.937(9) 138.0 .
N2E H2E2 O3F 0.88 2.35 3.109(9) 144.9 .
N2F H2F1 O3B 0.88 2.02 2.881(8) 166.6 .
N2H H2H2 O3D 0.88 2.21 2.965(18) 143.5 .
N2G H2G1 O1C 0.88 2.03 2.898(12) 169.8 1_455
N2F H2F2 O3C 0.88 2.07 2.933(8) 166.7 1_455
N2C H2C2 O3G 0.88 2.15 3.026(10) 171.0 1_655

loop_
_geom_torsion_atom_site_label_1
_geom_torsion_atom_site_label_2
_geom_torsion_atom_site_label_3
_geom_torsion_atom_site_label_4
_geom_torsion
O4A Cu1 Cu2 O5D -87.6(2)
O4C Cu1 Cu2 O5D 91.5(2)
O4B Cu1 Cu2 O5D -177.92(19)
O4D Cu1 Cu2 O5D 0.0(2)
O4A Cu1 Cu2 O5B 90.49(18)
O4C Cu1 Cu2 O5B -90.38(18)
O4B Cu1 Cu2 O5B 0.19(17)
O4D Cu1 Cu2 O5B 178.16(18)
O4A Cu1 Cu2 O5C -176.7(2)
O4C Cu1 Cu2 O5C 2.41(19)
O4B Cu1 Cu2 O5C 92.98(18)
O4D Cu1 Cu2 O5C -89.05(19)
O4A Cu1 Cu2 O5A 2.42(19)
O4C Cu1 Cu2 O5A -178.46(19)
O4B Cu1 Cu2 O5A -87.88(18)
O4D Cu1 Cu2 O5A 90.08(19)
O4G Cu3 Cu4 O5H 83.77(19)
O4E Cu3 Cu4 O5H -90.37(18)
O4H Cu3 Cu4 O5H -3.77(18)
O4F Cu3 Cu4 O5H 178.61(18)
O4G Cu3 Cu4 O5F -99.66(18)
O4E Cu3 Cu4 O5F 86.21(17)
O4H Cu3 Cu4 O5F 172.81(18)
O4F Cu3 Cu4 O5F -4.82(17)
O4G Cu3 Cu4 O5E 173.70(19)
O4E Cu3 Cu4 O5E -0.44(18)
O4H Cu3 Cu4 O5E 86.16(18)
O4F Cu3 Cu4 O5E -91.46(17)
O4G Cu3 Cu4 O5G -4.28(19)
O4E Cu3 Cu4 O5G -178.41(18)
O4H Cu3 Cu4 O5G -91.82(18)
O4F Cu3 Cu4 O5G 90.56(17)
O1G C1G C2G C6G -5.9(12)
N1G C1G C2G C6G -178.9(7)
O1G C1G C2G C3G 179.1(7)
N1G C1G C2G C3G 6.1(11)
C6G C2G C3G C4G 180.0(8)
C1G C2G C3G C4G -5.0(12)
C6G C2G C3G C9G -2.8(13)
C1G C2G C3G C9G 172.2(8)
C2G C3G C4G C12G 179.5(8)
C9G C3G C4G C12G 2.2(13)
C2G C3G C4G C5G -2.2(13)
C9G C3G C4G C5G -179.5(8)
C12G C4G C5G O2G 4.9(14)
C3G C4G C5G O2G -173.4(9)
C12G C4G C5G N1G -173.5(8)
C3G C4G C5G N1G 8.2(12)
C3G C2G C6G C7G 5.2(12)
C1G C2G C6G C7G -169.8(8)
C2G C6G C7G C8G -6.2(15)
C6G C7G C8G C9G 4.6(17)
C7G C8G C9G C10G 177.5(10)
C7G C8G C9G C3G -1.7(15)
C2G C3G C9G C8G 0.9(13)
C4G C3G C9G C8G 178.1(9)
C2G C3G C9G C10G -178.4(9)
C4G C3G C9G C10G -1.2(13)
C8G C9G C10G C11G 179.0(10)
C3G C9G C10G C11G -1.8(16)
C9G C10G C11G C12G 3.8(16)
C3G C4G C12G C11G -0.5(14)
C5G C4G C12G C11G -178.7(8)
C10G C11G C12G C4G -2.6(15)
O1G C1G N1G C5G -173.0(7)
C2G C1G N1G C5G 0.3(11)
O1G C1G N1G C13G -1.4(10)
C2G C1G N1G C13G 172.0(6)
O2G C5G N1G C1G 174.2(8)
C4G C5G N1G C1G -7.3(11)
O2G C5G N1G C13G 2.4(11)
C4G C5G N1G C13G -179.1(7)
C14G C13G N1G C1G -73.0(8)
C16G C13G N1G C1G 54.4(8)
C14G C13G N1G C5G 99.1(8)
C16G C13G N1G C5G -133.4(7)
N1G C13G C14G C15G -162.0(7)
C16G C13G C14G C15G 71.5(9)
C13G C14G C15G O3G 12.2(12)
C13G C14G C15G N2G -166.3(9)
N1G C13G C16G O5G -139.0(6)
C14G C13G C16G O5G -14.2(9)
N1G C13G C16G O4G 43.8(8)
C14G C13G C16G O4G 168.6(6)
O5G C16G O4G Cu3 9.9(9)
C13G C16G O4G Cu3 -173.1(4)
O4H Cu3 O4G C16G 84.5(5)
O4F Cu3 O4G C16G -80.5(5)
O38 Cu3 O4G C16G -171.7(5)
Cu4 Cu3 O4G C16G -0.7(5)
O4G C16G O5G Cu4 -15.4(9)
C13G C16G O5G Cu4 167.6(4)
O5H Cu4 O5G C16G -73.0(5)
O5F Cu4 O5G C16G 98.6(5)
O5E Cu4 O5G C16G 2.6(11)
O3A Cu4 O5G C16G -171.2(5)
Cu3 Cu4 O5G C16G 10.8(5)
O1A C1A C2A C3A 178.5(8)
N1A C1A C2A C3A -2.8(8)
O1A C1A C2A C6A 0.0(10)
N1A C1A C2A C6A 178.7(9)
C6A C2A C3A C4A 177.6(10)
C1A C2A C3A C4A -0.7(9)
C6A C2A C3A C9A -1.9(10)
C1A C2A C3A C9A 179.8(7)
C2A C3A C4A C12A -179.6(8)
C9A C3A C4A C12A -0.1(15)
C2A C3A C4A C5A 1.1(13)
C9A C3A C4A C5A -179.4(8)
C3A C4A C5A O2A 178.0(10)
C12A C4A C5A O2A -1.4(16)
C3A C4A C5A N1A 2.1(14)
C12A C4A C5A N1A -177.2(9)
C3A C2A C6A C7A 2.6(13)
C1A C2A C6A C7A -179.0(8)
C2A C6A C7A C8A -0.5(14)
C6A C7A C8A C9A -2.3(17)
C7A C8A C9A C10A -178.9(11)
C7A C8A C9A C3A 3.0(17)
C2A C3A C9A C10A -179.2(8)
C4A C3A C9A C10A 1.3(13)
C2A C3A C9A C8A -0.8(12)
C4A C3A C9A C8A 179.7(10)
C8A C9A C10A C11A 177.7(11)
C3A C9A C10A C11A -4.1(16)
C9A C10A C11A C12A 5.6(18)
C3A C4A C12A C11A 1.1(15)
C5A C4A C12A C11A -179.5(9)
C10A C11A C12A C4A -3.6(14)
O1A C1A N1A C5A -175.4(9)
C2A C1A N1A C5A 5.9(12)
O1A C1A N1A C13A 7.3(13)
C2A C1A N1A C13A -171.4(6)
O2A C5A N1A C1A 178.1(9)
C4A C5A N1A C1A -5.7(14)
O2A C5A N1A C13A -4.8(14)
C4A C5A N1A C13A 171.5(8)
O4B Cu1 O4A C16A 74.5(5)
O4D Cu1 O4A C16A -81.9(5)
N3J Cu1 O4A C16A 174.7(6)
N3I Cu1 O4A C16A 171.7(6)
Cu2 Cu1 O4A C16A -4.3(5)
O5D Cu2 O5A C16A 87.6(6)
O5B Cu2 O5A C16A -89.6(6)
O5C Cu2 O5A C16A 0.7(8)
O3E Cu2 O5A C16A 176.7(6)
Cu1 Cu2 O5A C16A -1.4(5)
Cu1 O4A C16A O5A 4.6(9)
Cu1 O4A C16A C13A -177.5(4)
Cu2 O5A C16A O4A -1.4(10)
Cu2 O5A C16A C13A -179.3(4)
C1A N1A C13A C16A 52.8(9)
C5A N1A C13A C16A -124.4(8)
C1A N1A C13A C14A -74.5(9)
C5A N1A C13A C14A 108.3(9)
O4A C16A C13A N1A 34.3(8)
O5A C16A C13A N1A -147.6(6)
O4A C16A C13A C14A 160.6(6)
O5A C16A C13A C14A -21.4(10)
N1A C13A C14A C15A -157.9(7)
C16A C13A C14A C15A 77.7(9)
C13A C14A C15A O3A 174.1(7)
C13A C14A C15A N2A -7.1(12)
N2A C15A O3A Cu4 -16.8(12)
C14A C15A O3A Cu4 162.0(5)
O5H Cu4 O3A C15A 38.8(7)
O5F Cu4 O3A C15A -137.7(7)
O5E Cu4 O3A C15A -51.3(7)
O5G Cu4 O3A C15A 127.1(7)
O1B C1B C2B C6B 0.1(13)
N1B C1B C2B C6B 174.9(8)
O1B C1B C2B C3B 179.2(8)
N1B C1B C2B C3B -6.0(11)
C6B C2B C3B C4B -176.0(10)
C1B C2B C3B C4B 5.0(14)
C6B C2B C3B C9B -3.9(14)
C1B C2B C3B C9B 177.0(8)
C2B C3B C4B C12B 178.4(9)
C9B C3B C4B C12B 6.4(14)
C2B C3B C4B C5B -3.2(14)
C9B C3B C4B C5B -175.2(8)
C3B C4B C5B O2B 179.9(9)
C12B C4B C5B O2B -1.7(13)
C3B C4B C5B N1B 2.3(12)
C12B C4B C5B N1B -179.3(7)
C3B C2B C6B C7B 2.2(16)
C1B C2B C6B C7B -178.7(9)
C2B C6B C7B C8B -2.3(18)
C6B C7B C8B C9B 4(2)
C7B C8B C9B C10B 173.7(12)
C7B C8B C9B C3B -5.9(18)
C4B C3B C9B C8B 178.0(10)
C2B C3B C9B C8B 5.5(14)
C4B C3B C9B C10B -1.6(14)
C2B C3B C9B C10B -174.1(9)
C8B C9B C10B C11B 178.0(12)
C3B C9B C10B C11B -2.4(16)
C9B C10B C11B C12B 1.8(18)
C3B C4B C12B C11B -7.1(14)
C5B C4B C12B C11B 174.5(8)
C10B C11B C12B C4B 2.9(15)
O1B C1B N1B C5B -179.4(7)
C2B C1B N1B C5B 5.7(11)
O1B C1B N1B C13B -3.8(10)
C2B C1B N1B C13B -178.7(6)
O2B C5B N1B C1B 178.6(7)
C4B C5B N1B C1B -3.8(11)
O2B C5B N1B C13B 3.0(11)
C4B C5B N1B C13B -179.3(6)
C14B C13B N1B C1B -74.6(7)
C16B C13B N1B C1B 52.4(8)
C14B C13B N1B C5B 101.2(7)
C16B C13B N1B C5B -131.8(6)
N1B C13B C14B C15B -164.7(5)
C16B C13B C14B C15B 70.6(7)
C13B C14B C15B O3B 29.7(9)
C13B C14B C15B N2B -149.7(6)
N1B C13B C16B O5B -137.3(5)
C14B C13B C16B O5B -12.5(8)
N1B C13B C16B O4B 46.0(7)
C14B C13B C16B O4B 170.8(5)
O5B C16B O4B Cu1 -0.2(9)
C13B C16B O4B Cu1 176.2(4)
O4A Cu1 O4B C16B -90.1(5)
O4C Cu1 O4B C16B 85.9(5)
O4D Cu1 O4B C16B -5.0(8)
N3J Cu1 O4B C16B 175.2(6)
N3I Cu1 O4B C16B -179.3(6)
Cu2 Cu1 O4B C16B -0.1(5)
O4B C16B O5B Cu2 0.5(8)
C13B C16B O5B Cu2 -176.0(4)
O5C Cu2 O5B C16B -80.0(4)
O5A Cu2 O5B C16B 76.0(4)
O3E Cu2 O5B C16B 169.7(4)
Cu1 Cu2 O5B C16B -0.4(4)
O1C C1C C2C C3C -175.8(10)
N1C C1C C2C C3C 2.5(15)
O1C C1C C2C C6C 6.5(15)
N1C C1C C2C C6C -175.2(9)
C6C C2C C3C C4C 177.4(10)
C1C C2C C3C C4C -0.2(16)
C6C C2C C3C C9C -0.5(16)
C1C C2C C3C C9C -178.1(9)
C2C C3C C4C C12C 179.0(10)
C9C C3C C4C C12C -3.2(17)
C2C C3C C4C C5C 4.2(16)
C9C C3C C4C C5C -178.0(9)
C3C C4C C5C O2C 176.1(10)
C12C C4C C5C O2C 1.0(16)
C3C C4C C5C N1C -10.4(15)
C12C C4C C5C N1C 174.6(9)
C3C C2C C6C C7C 3.9(16)
C1C C2C C6C C7C -178.5(9)
C2C C6C C7C C8C -3.4(15)
C6C C7C C8C C9C -0.7(18)
C7C C8C C9C C10C 177.7(12)
C7C C8C C9C C3C 3.9(18)
C4C C3C C9C C8C 179.1(10)
C2C C3C C9C C8C -3.0(14)
C4C C3C C9C C10C 3.8(15)
C2C C3C C9C C10C -178.2(9)
C8C C9C C10C C11C -176.4(12)
C3C C9C C10C C11C -2.6(16)
C9C C10C C11C C12C 0.3(18)
C3C C4C C12C C11C 0.7(15)
C5C C4C C12C C11C 175.7(9)
C10C C11C C12C C4C 0.7(15)
O1C C1C N1C C5C 168.9(9)
C2C C1C N1C C5C -9.4(15)
O1C C1C N1C C13C 1.9(15)
C2C C1C N1C C13C -176.4(9)
O2C C5C N1C C1C -173.0(9)
C4C C5C N1C C1C 13.2(14)
O2C C5C N1C C13C -5.9(14)
C4C C5C N1C C13C -179.7(9)
C16C C13C N1C C1C 59.2(11)
C14C C13C N1C C1C -65.5(11)
C16C C13C N1C C5C -108.5(9)
C14C C13C N1C C5C 126.8(9)
N1C C13C C14C C15C -46.2(10)
C16C C13C C14C C15C -170.4(7)
C13C C14C C15C O3C -48.7(10)
C13C C14C C15C N2C 128.6(8)
N1C C13C C16C O5C -157.2(7)
C14C C13C C16C O5C -32.2(10)
N1C C13C C16C O4C 25.4(10)
C14C C13C C16C O4C 150.3(6)
O5C C16C O4C Cu1 12.1(9)
C13C C16C O4C Cu1 -170.7(5)
O4B Cu1 O4C C16C -86.4(5)
O4D Cu1 O4C C16C 70.0(5)
N3J Cu1 O4C C16C 173.5(6)
N3I Cu1 O4C C16C 176.5(6)
Cu2 Cu1 O4C C16C -7.6(5)
O4C C16C O5C Cu2 -9.1(9)
C13C C16C O5C Cu2 173.8(5)
O5D Cu2 O5C C16C -87.2(5)
O5B Cu2 O5C C16C 89.3(5)
O5A Cu2 O5C C16C 0.0(8)
O3E Cu2 O5C C16C -175.8(5)
Cu1 Cu2 O5C C16C 2.1(5)
O1D C1D C2D C6D 1.2(14)
N1D C1D C2D C6D -176.6(9)
O1D C1D C2D C3D -177.3(8)
N1D C1D C2D C3D 4.9(12)
C6D C2D C3D C4D 177.0(10)
C1D C2D C3D C4D -4.5(14)
C6D C2D C3D C9D -4.1(15)
C1D C2D C3D C9D 174.3(9)
C2D C3D C4D C12D 178.9(9)
C9D C3D C4D C12D 0.1(16)
C2D C3D C4D C5D 4.4(15)
C9D C3D C4D C5D -174.4(9)
C3D C4D C5D O2D 178.6(10)
C12D C4D C5D O2D 4.0(16)
C3D C4D C5D N1D -4.5(14)
C12D C4D C5D N1D -179.1(8)
C3D C2D C6D C7D 0.9(17)
C1D C2D C6D C7D -177.5(10)
C2D C6D C7D C8D 1(2)
C6D C7D C8D C9D 1(2)
C7D C8D C9D C3D -5(2)
C7D C8D C9D C10D 177.4(13)
C4D C3D C9D C8D -175.4(11)
C2D C3D C9D C8D 5.7(16)
C4D C3D C9D C10D 2.9(15)
C2D C3D C9D C10D -175.9(9)
C8D C9D C10D C11D 178.0(13)
C3D C9D C10D C11D -0.1(17)
C9D C10D C11D C12D -5.4(18)
C3D C4D C12D C11D -5.5(15)
C5D C4D C12D C11D 169.2(9)
C10D C11D C12D C4D 8.3(16)
O1D C1D N1D C5D 176.7(7)
C2D C1D N1D C5D -5.4(12)
O1D C1D N1D C13D 0.6(11)
C2D C1D N1D C13D 178.5(7)
O2D C5D N1D C1D -177.8(9)
C4D C5D N1D C1D 5.1(12)
O2D C5D N1D C13D -1.7(12)
C4D C5D N1D C13D -178.8(7)
C16D C13D N1D C1D 55.9(9)
C14D C13D N1D C1D -69.1(10)
C16D C13D N1D C5D -120.5(8)
C14D C13D N1D C5D 114.6(9)
N1D C13D C14D C15D -59.6(12)
C16D C13D C14D C15D 176.2(9)
C13D C14D C15D O3D 77.1(15)
C13D C14D C15D N2D -106.5(11)
N1D C13D C16D O5D -143.1(6)
C14D C13D C16D O5D -16.9(10)
N1D C13D C16D O4D 40.3(9)
C14D C13D C16D O4D 166.5(7)
O5D C16D O4D Cu1 5.2(10)
C13D C16D O4D Cu1 -178.5(5)
O4A Cu1 O4D C16D 88.1(6)
O4C Cu1 O4D C16D -88.3(6)
O4B Cu1 O4D C16D 2.5(8)
N3J Cu1 O4D C16D -177.7(6)
N3I Cu1 O4D C16D 176.6(6)
Cu2 Cu1 O4D C16D -2.5(5)
O4D C16D O5D Cu2 -4.8(10)
C13D C16D O5D Cu2 178.8(5)
O5C Cu2 O5D C16D 81.9(5)
O5A Cu2 O5D C16D -74.1(5)
O3E Cu2 O5D C16D -168.0(5)
Cu1 Cu2 O5D C16D 2.2(5)
O1E C1E C2E C6E -4.8(8)
N1E C1E C2E C6E 178.7(6)
O1E C1E C2E C3E 174.6(5)
N1E C1E C2E C3E -1.9(6)
C6E C2E C3E C4E 179.8(7)
C1E C2E C3E C4E 0.3(7)
C6E C2E C3E C9E 1.1(8)
C1E C2E C3E C9E -178.3(6)
C2E C3E C4E C12E -179.9(6)
C9E C3E C4E C12E -1.2(11)
C2E C3E C4E C5E 0.8(10)
C9E C3E C4E C5E 179.4(7)
C3E C4E C5E O2E -178.3(7)
C12E C4E C5E O2E 2.3(11)
C3E C4E C5E N1E -0.2(10)
C12E C4E C5E N1E -179.6(7)
C3E C2E C6E C7E -0.3(10)
C1E C2E C6E C7E 179.2(6)
C2E C6E C7E C8E -0.7(12)
C6E C7E C8E C9E 0.7(14)
C7E C8E C9E C10E 178.9(9)
C7E C8E C9E C3E 0.2(13)
C4E C3E C9E C8E -179.8(7)
C2E C3E C9E C8E -1.1(10)
C4E C3E C9E C10E 1.4(10)
C2E C3E C9E C10E -179.9(6)
C8E C9E C10E C11E 179.2(9)
C3E C9E C10E C11E -2.1(13)
C9E C10E C11E C12E 2.4(15)
C3E C4E C12E C11E 1.5(12)
C5E C4E C12E C11E -179.1(8)
C10E C11E C12E C4E -2.1(14)
O1E C1E N1E C5E -174.1(6)
C2E C1E N1E C5E 2.5(8)
O1E C1E N1E C13E -0.3(8)
C2E C1E N1E C13E 176.3(5)
O2E C5E N1E C1E 176.7(6)
C4E C5E N1E C1E -1.5(9)
O2E C5E N1E C13E 2.9(10)
C4E C5E N1E C13E -175.3(6)
C16E C13E N1E C1E 54.1(8)
C14E C13E N1E C1E -66.1(7)
C16E C13E N1E C5E -131.6(6)
C14E C13E N1E C5E 108.2(7)
N1E C13E C14E C15E -167.0(7)
C16E C13E C14E C15E 69.9(9)
C13E C14E C15E O3E 75.7(11)
C13E C14E C15E N2E -112.1(9)
N1E C13E C16E O5E -159.5(6)
C14E C13E C16E O5E -38.6(8)
N1E C13E C16E O4E 26.5(9)
C14E C13E C16E O4E 147.4(6)
N2E C15E O3E Cu2 -6.9(12)
C14E C15E O3E Cu2 165.0(6)
O5D Cu2 O3E C15E 131.3(7)
O5B Cu2 O3E C15E -46.3(7)
O5C Cu2 O3E C15E -140.2(7)
O5A Cu2 O3E C15E 41.5(7)
O5E C16E O4E Cu3 8.1(9)
C13E C16E O4E Cu3 -179.0(4)
O4H Cu3 O4E C16E -88.0(5)
O4F Cu3 O4E C16E 77.2(5)
O38 Cu3 O4E C16E 168.0(5)
Cu4 Cu3 O4E C16E -3.1(4)
O4E C16E O5E Cu4 -9.3(10)
C13E C16E O5E Cu4 177.7(4)
O5H Cu4 O5E C16E 88.1(5)
O5F Cu4 O5E C16E -84.4(5)
O5G Cu4 O5E C16E 12.7(11)
O3A Cu4 O5E C16E -173.5(5)
Cu3 Cu4 O5E C16E 4.5(5)
O1F C1F C2F C3F -176.3(7)
N1F C1F C2F C3F 6.6(11)
O1F C1F C2F C6F 3.4(12)
N1F C1F C2F C6F -173.7(7)
C6F C2F C3F C4F 179.1(8)
C1F C2F C3F C4F -1.3(12)
C6F C2F C3F C9F -0.8(13)
C1F C2F C3F C9F 178.8(7)
C2F C3F C4F C12F -177.6(8)
C9F C3F C4F C12F 2.3(12)
C2F C3F C4F C5F -6.4(11)
C9F C3F C4F C5F 173.5(7)
C12F C4F C5F O2F 0.7(12)
C3F C4F C5F O2F -170.9(7)
C12F C4F C5F N1F 179.9(7)
C3F C4F C5F N1F 8.4(10)
C3F C2F C6F C7F 0.2(14)
C1F C2F C6F C7F -179.5(9)
C2F C6F C7F C8F 0.1(15)
C6F C7F C8F C9F 0.2(16)
C7F C8F C9F C10F -179.8(10)
C7F C8F C9F C3F -0.9(15)
C2F C3F C9F C8F 1.1(12)
C4F C3F C9F C8F -178.8(8)
C2F C3F C9F C10F -179.8(8)
C4F C3F C9F C10F 0.3(11)
C8F C9F C10F C11F 178.6(10)
C3F C9F C10F C11F -0.4(14)
C9F C10F C11F C12F -2.1(17)
C3F C4F C12F C11F -4.6(13)
C5F C4F C12F C11F -175.9(8)
C10F C11F C12F C4F 4.6(15)
O1F C1F N1F C5F 178.4(6)
C2F C1F N1F C5F -4.4(10)
O1F C1F N1F C13F -4.1(9)
C2F C1F N1F C13F 173.1(6)
O2F C5F N1F C1F 176.4(7)
C4F C5F N1F C1F -2.9(10)
O2F C5F N1F C13F -1.1(9)
C4F C5F N1F C13F 179.6(6)
C16F C13F N1F C1F 57.0(7)
C14F C13F N1F C1F -69.4(7)
C16F C13F N1F C5F -125.3(6)
C14F C13F N1F C5F 108.3(6)
N1F C13F C14F C15F -160.5(5)
C16F C13F C14F C15F 72.9(7)
C13F C14F C15F O3F 38.5(8)
C13F C14F C15F N2F -140.9(6)
N1F C13F C16F O4F 44.8(7)
C14F C13F C16F O4F 169.5(5)
N1F C13F C16F O5F -141.5(5)
C14F C13F C16F O5F -16.8(8)
O5F C16F O4F Cu3 -16.6(8)
C13F C16F O4F Cu3 156.6(4)
O4G Cu3 O4F C16F 95.0(5)
O4E Cu3 O4F C16F -76.6(5)
O4H Cu3 O4F C16F 2.7(10)
O38 Cu3 O4F C16F -168.1(5)
Cu4 Cu3 O4F C16F 11.9(4)
O4F C16F O5F Cu4 9.0(8)
C13F C16F O5F Cu4 -164.1(4)
O5E Cu4 O5F C16F 81.1(4)
O5G Cu4 O5F C16F -84.9(4)
O3A Cu4 O5F C16F 179.3(4)
Cu3 Cu4 O5F C16F 0.1(4)
O1H C1H C2H C6H 1.7(13)
N1H C1H C2H C6H -174.0(8)
O1H C1H C2H C3H -179.5(7)
N1H C1H C2H C3H 4.9(11)
C6H C2H C3H C4H -179.2(8)
C1H C2H C3H C4H 1.9(12)
C6H C2H C3H C9H -2.0(13)
C1H C2H C3H C9H 179.2(8)
C2H C3H C4H C12H -180.0(9)
C9H C3H C4H C12H 2.9(14)
C2H C3H C4H C5H -3.3(13)
C9H C3H C4H C5H 179.6(8)
C12H C4H C5H O2H -6.4(14)
C3H C4H C5H O2H 176.9(8)
C12H C4H C5H N1H 174.8(8)
C3H C4H C5H N1H -1.9(12)
C3H C2H C6H C7H 1.8(14)
C1H C2H C6H C7H -179.4(9)
C2H C6H C7H C8H -0.4(16)
C6H C7H C8H C9H -0.8(18)
C7H C8H C9H C10H -178.4(11)
C7H C8H C9H C3H 0.5(17)
C4H C3H C9H C8H 178.1(10)
C2H C3H C9H C8H 0.9(14)
C4H C3H C9H C10H -2.9(14)
C2H C3H C9H C10H 179.9(9)
C8H C9H C10H C11H -180.0(11)
C3H C9H C10H C11H 1.1(17)
C9H C10H C11H C12H 0.7(18)
C3H C4H C12H C11H -1.0(14)
C5H C4H C12H C11H -177.7(8)
C10H C11H C12H C4H -0.8(15)
O1H C1H N1H C5H 173.6(7)
C2H C1H N1H C5H -10.5(11)
O1H C1H N1H C13H 0.2(10)
C2H C1H N1H C13H 176.0(7)
O2H C5H N1H C1H -170.1(7)
C4H C5H N1H C1H 8.8(11)
O2H C5H N1H C13H 3.2(11)
C4H C5H N1H C13H -177.9(7)
C16H C13H N1H C1H 51.6(8)
C14H C13H N1H C1H -77.5(8)
C16H C13H N1H C5H -121.9(7)
C14H C13H N1H C5H 108.9(8)
N1H C13H C14H C15H -64.6(11)
C16H C13H C14H C15H 166.5(9)
C13H C14H C15H O3H -52.0(15)
C13H C14H C15H N2H 119.3(12)
N1H C13H C16H O4H 51.7(9)
C14H C13H C16H O4H 178.5(7)
N1H C13H C16H O5H -128.2(7)
C14H C13H C16H O5H -1.3(10)
O5H C16H O4H Cu3 -1.7(10)
C13H C16H O4H Cu3 178.5(4)
O4G Cu3 O4H C16H -80.0(5)
O4E Cu3 O4H C16H 93.0(5)
O4F Cu3 O4H C16H 13.2(10)
O38 Cu3 O4H C16H -176.4(5)
Cu4 Cu3 O4H C16H 4.1(5)
O4H C16H O5H Cu4 -3.5(10)
C13H C16H O5H Cu4 176.3(4)
O5E Cu4 O5H C16H -76.0(5)
O5G Cu4 O5H C16H 90.3(5)
O3A Cu4 O5H C16H -174.1(5)
Cu3 Cu4 O5H C16H 4.9(5)
O4A Cu1 N3I C21I -22.3(7)
O4C Cu1 N3I C21I 158.3(7)
O4B Cu1 N3I C21I 67.9(7)
O4D Cu1 N3I C21I -109.7(7)
N3J Cu1 N3I C21I -173(8)
O4A Cu1 N3I C25I 160.9(7)
O4C Cu1 N3I C25I -18.5(7)
O4B Cu1 N3I C25I -108.9(7)
O4D Cu1 N3I C25I 73.5(7)
Cu1 N3I C21I C22I -176.8(10)
N3I C21I C22I C23I 0.0
C21I C22I C23I C24I 0.0
C22I C23I C24I C25I 0.0
C23I C24I C25I N3I 0.0
C21I N3I C25I C24I 0.0
Cu1 N3I C25I C24I 176.8(10)
O4A Cu1 N3J C21J -11.3(7)
O4C Cu1 N3J C21J 169.5(7)
O4B Cu1 N3J C21J 79.8(7)
O4D Cu1 N3J C21J -100.1(7)
O4A Cu1 N3J C25J 161.0(6)
O4C Cu1 N3J C25J -18.2(6)
O4B Cu1 N3J C25J -107.8(6)
O4D Cu1 N3J C25J 72.2(7)
N3I Cu1 N3J C25J -170(8)
C25J N3J C21J C22J 0.0
Cu1 N3J C21J C22J 172.2(10)
N3J C21J C22J C23J 0.0
C21J C22J C23J C24J 0.0
C22J C23J C24J C25J 0.0
C23J C24J C25J N3J 0.0
C21J N3J C25J C24J 0.0
Cu1 N3J C25J C24J -172.4(10)
O4G Cu3 O38 C34 160.6(6)
O4E Cu3 O38 C34 -24.1(7)
O4H Cu3 O38 C34 -110.8(7)
O4F Cu3 O38 C34 66.7(7)
C32 O37 C31 O36 -8.2(18)
C32 O37 C31 C34 169.3(11)
C31 O37 C32 C33 157.4(13)
Cu3 O38 C34 C31 148.5(7)
Cu3 O38 C34 C35 -81.7(11)
O36 C31 C34 O38 -156.8(12)
O37 C31 C34 O38 25.8(13)
O36 C31 C34 C35 73.7(17)
O37 C31 C34 C35 -103.8(13)
